data_7700924
loop_
_publ_author_name
'Wu, Hechen'
'Zhi, Minna'
'Chen, Chunli'
'Zhu, Yanhong'
'Ma, Pengtao'
'Wang, Jingping'
'Niu, Jingyang'

_publ_section_title
;
 Synthesis, characterization, and photoluminescence properties of three
 two-dimensional lanthanide-containing Dawson-type polyoxometalates.
;
_journal_issue 36
_journal_name_full 'Dalton transactions (Cambridge, England : 2003)'
_journal_page_first 13850
_journal_page_last 13857
_journal_paper_doi 10.1039/c9dt02710f
_journal_volume 48
_journal_year 2019
_chemical_formula_moiety 'O136 P4 Pr3 W34, 3(C4 H12 N), 7(O)'
_chemical_formula_sum 'C12 H36 N3 O143 P4 Pr3 W34'
_chemical_formula_weight 9307.95
_space_group_crystal_system monoclinic
_space_group_IT_number 7
_space_group_name_Hall 'P -2yac'
_space_group_name_H-M_alt 'P 1 n 1'
_symmetry_space_group_name_Hall 'P -2yac'
_symmetry_space_group_name_H-M 'P 1 n 1'
_atom_sites_solution_hydrogens geom
_atom_sites_solution_primary dual
_audit_creation_date 2019-08-09
_audit_creation_method
;
Olex2 1.2
(compiled 2018.05.29 svn.r3508 for OlexSys, GUI svn.r5506)
;
_audit_update_record
;
2019-08-14 deposited with the CCDC.    2019-08-22 downloaded from the CCDC.
;
_cell_angle_alpha 90
_cell_angle_beta 105.3279(18)
_cell_angle_gamma 90
_cell_formula_units_Z 2
_cell_length_a 25.252(3)
_cell_length_b 15.1277(16)
_cell_length_c 28.898(3)
_cell_measurement_reflns_used 8070
_cell_measurement_temperature 296(2)
_cell_measurement_theta_max 25.26
_cell_measurement_theta_min 2.30
_cell_volume 10646(2)
_computing_cell_refinement 'SAINT v8.37A (Bruker, 2015)'
_computing_data_reduction 'SAINT v8.37A (Bruker, 2015)'
_computing_molecular_graphics 'Olex2 (Dolomanov et al., 2009)'
_computing_publication_material 'Olex2 (Dolomanov et al., 2009)'
_computing_structure_refinement 'ShelXL (Sheldrick, 2015)'
_computing_structure_solution 'ShelXT (Sheldrick, 2015)'
_diffrn_ambient_temperature 296.15
_diffrn_measured_fraction_theta_full 0.998
_diffrn_measured_fraction_theta_max 0.998
_diffrn_measurement_device_type 'Bruker APEX-II CCD'
_diffrn_measurement_method '\f and \w scans'
_diffrn_radiation_monochromator 'Helios multilayer optic'
_diffrn_radiation_type MoK\a
_diffrn_radiation_wavelength 0.71073
_diffrn_reflns_av_R_equivalents 0.0609
_diffrn_reflns_av_unetI/netI 0.1187
_diffrn_reflns_Laue_measured_fraction_full 0.998
_diffrn_reflns_Laue_measured_fraction_max 0.998
_diffrn_reflns_limit_h_max 29
_diffrn_reflns_limit_h_min -30
_diffrn_reflns_limit_k_max 14
_diffrn_reflns_limit_k_min -18
_diffrn_reflns_limit_l_max 34
_diffrn_reflns_limit_l_min -32
_diffrn_reflns_number 53887
_diffrn_reflns_point_group_measured_fraction_full 0.844
_diffrn_reflns_point_group_measured_fraction_max 0.844
_diffrn_reflns_theta_full 25.100
_diffrn_reflns_theta_max 25.100
_diffrn_reflns_theta_min 1.346
_diffrn_source_type Microfocus
_diffrn_standards_number 0
_exptl_absorpt_coefficient_mu 19.060
_exptl_absorpt_correction_T_max 0.7457
_exptl_absorpt_correction_T_min 0.3984
_exptl_absorpt_correction_type multi-scan
_exptl_absorpt_process_details
'SADABS-2016/2 (Bruker,2016/2) was used for absorption correction. wR2(int) was 0.1258 before and 0.0606 after correction. The Ratio of minimum to maximum transmission is 0.5343. The \l/2 correction factor is Not present.'
_exptl_crystal_colour colourless
_exptl_crystal_colour_primary colourless
_exptl_crystal_density_diffrn 2.904
_exptl_crystal_density_method 'not measured'
_exptl_crystal_description block
_exptl_crystal_F_000 8052
_exptl_crystal_size_max 0.28
_exptl_crystal_size_mid 0.17
_exptl_crystal_size_min 0.15
_refine_diff_density_max 6.968
_refine_diff_density_min -2.954
_refine_diff_density_rms 0.468
_refine_ls_abs_structure_details
;
 Refined as an inversion twin.
;
_refine_ls_abs_structure_Flack 0.48(2)
_refine_ls_extinction_method none
_refine_ls_goodness_of_fit_ref 1.015
_refine_ls_hydrogen_treatment constr
_refine_ls_matrix_type full
_refine_ls_number_parameters 1639
_refine_ls_number_reflns 31979
_refine_ls_number_restraints 845
_refine_ls_restrained_S_all 1.004
_refine_ls_R_factor_all 0.1026
_refine_ls_R_factor_gt 0.0649
_refine_ls_shift/su_max 0.001
_refine_ls_shift/su_mean 0.000
_refine_ls_structure_factor_coef Fsqd
_refine_ls_weighting_details 'w=1/[\s^2^(Fo^2^)+(0.0601P)^2^+470.1858P] where P=(Fo^2^+2Fc^2^)/3'
_refine_ls_weighting_scheme calc
_refine_ls_wR_factor_gt 0.1419
_refine_ls_wR_factor_ref 0.1649
_reflns_Friedel_coverage 0.692
_reflns_Friedel_fraction_full 0.691
_reflns_Friedel_fraction_max 0.691
_reflns_number_gt 23751
_reflns_number_total 31979
_reflns_threshold_expression 'I > 2\s(I)'
_cod_data_source_file c9dt02710f2.cif
_cod_data_source_block 1917532
_cod_depositor_comments 'Adding full bibliography for 7700923--7700925.cif.'
_cod_original_cell_volume 10646.4(19)
_cod_database_code 7700924
_shelx_shelxl_version_number 2018/3
_shelx_space_group_comment
;
The symmetry employed for this shelxl refinement is uniquely defined
by the following loop, which should always be used as a source of
symmetry information in preference to the above space-group names.
They are only intended as comments.
;
_shelx_estimated_absorpt_t_max 0.162
_shelx_estimated_absorpt_t_min 0.076
_diffrn_source_source 'Incoatc Ius 3.0 '
_olex2_refinement_description
;
1. Twinned data refinement
 Scales: 0.52(2)
 0.48(2)
2. Fixed Uiso
 At 1.5 times of:
  All C(H,H,H) groups
3. Restrained distances
 N1-C1 = N1-C2 = N1-C3 = N1-C4
 1.5 with sigma of 0.01
 N2-C5 = N2-C6 = N2-C7 = N2-C8
 1.5 with sigma of 0.01
 N3-C9 = N3-C10 = N3-C11 = N3-C12
 1.5 with sigma of 0.02
 C1-C2 \\sim C1-C3 \\sim C1-C4 \\sim C2-C3 \\sim C2-C4 \\sim C3-C4
 with sigma of 0.02
 C5-C6 \\sim C5-C7 \\sim C5-C8 \\sim C6-C7 \\sim C6-C8 \\sim C7-C8
 with sigma of 0.02
 C9-C10 \\sim C9-C11 \\sim C9-C12 \\sim C10-C11 \\sim C10-C12 \\sim C11-C12
 with sigma of 0.02
4. Uiso/Uaniso restraints and constraints
Uanis(P1) \\sim Ueq, Uanis(P2) \\sim Ueq, Uanis(O11) \\sim Ueq, Uanis(O15)
\\sim Ueq, Uanis(O29) \\sim Ueq, Uanis(O75) \\sim Ueq, Uanis(O110) \\sim Ueq,
Uanis(O36) \\sim Ueq, Uanis(O45) \\sim Ueq, Uanis(O79) \\sim Ueq, Uanis(O100)
\\sim Ueq, Uanis(O120) \\sim Ueq: with sigma of 0.001 and sigma for terminal
atoms of 0.002
Uanis(O1) \\sim Ueq, Uanis(O2) \\sim Ueq, Uanis(O3) \\sim Ueq, Uanis(O4) \\sim
Ueq, Uanis(O6) \\sim Ueq, Uanis(O7) \\sim Ueq, Uanis(O8) \\sim Ueq, Uanis(O9)
\\sim Ueq, Uanis(O10) \\sim Ueq, Uanis(O11) \\sim Ueq, Uanis(O12) \\sim Ueq,
Uanis(O13) \\sim Ueq, Uanis(O14) \\sim Ueq, Uanis(O15) \\sim Ueq, Uanis(O16)
\\sim Ueq, Uanis(O17) \\sim Ueq, Uanis(O18) \\sim Ueq, Uanis(O19) \\sim Ueq,
Uanis(O20) \\sim Ueq, Uanis(O21) \\sim Ueq, Uanis(O22) \\sim Ueq, Uanis(O23)
\\sim Ueq, Uanis(O24) \\sim Ueq, Uanis(O25) \\sim Ueq, Uanis(O26) \\sim Ueq,
Uanis(O27) \\sim Ueq, Uanis(O28) \\sim Ueq, Uanis(O29) \\sim Ueq, Uanis(O30)
\\sim Ueq, Uanis(O31) \\sim Ueq, Uanis(O32) \\sim Ueq, Uanis(O33) \\sim Ueq,
Uanis(O34) \\sim Ueq, Uanis(O35) \\sim Ueq, Uanis(O36) \\sim Ueq, Uanis(O37)
\\sim Ueq, Uanis(O38) \\sim Ueq, Uanis(O39) \\sim Ueq, Uanis(O40) \\sim Ueq,
Uanis(O41) \\sim Ueq, Uanis(O42) \\sim Ueq, Uanis(O43) \\sim Ueq, Uanis(O45)
\\sim Ueq, Uanis(O46) \\sim Ueq, Uanis(O47) \\sim Ueq, Uanis(O48) \\sim Ueq,
Uanis(O49) \\sim Ueq, Uanis(O50) \\sim Ueq, Uanis(O52) \\sim Ueq, Uanis(O53)
\\sim Ueq, Uanis(O54) \\sim Ueq, Uanis(O55) \\sim Ueq, Uanis(O56) \\sim Ueq,
Uanis(O57) \\sim Ueq, Uanis(O58) \\sim Ueq, Uanis(O59) \\sim Ueq, Uanis(O60)
\\sim Ueq, Uanis(O61) \\sim Ueq, Uanis(O62) \\sim Ueq, Uanis(O63) \\sim Ueq,
Uanis(O64) \\sim Ueq, Uanis(O65) \\sim Ueq, Uanis(O66) \\sim Ueq, Uanis(O67)
\\sim Ueq, Uanis(O68) \\sim Ueq, Uanis(O69) \\sim Ueq, Uanis(O70) \\sim Ueq,
Uanis(O71) \\sim Ueq, Uanis(O72) \\sim Ueq, Uanis(O73) \\sim Ueq, Uanis(O74)
\\sim Ueq, Uanis(O75) \\sim Ueq, Uanis(O76) \\sim Ueq, Uanis(O78) \\sim Ueq,
Uanis(O79) \\sim Ueq, Uanis(O80) \\sim Ueq, Uanis(O81) \\sim Ueq, Uanis(O82)
\\sim Ueq, Uanis(O83) \\sim Ueq, Uanis(O84) \\sim Ueq, Uanis(O85) \\sim Ueq,
Uanis(O86) \\sim Ueq, Uanis(O87) \\sim Ueq, Uanis(O88) \\sim Ueq, Uanis(O89)
\\sim Ueq, Uanis(O90) \\sim Ueq, Uanis(O91) \\sim Ueq, Uanis(O93) \\sim Ueq,
Uanis(O94) \\sim Ueq, Uanis(O95) \\sim Ueq, Uanis(O96) \\sim Ueq, Uanis(O97)
\\sim Ueq, Uanis(O98) \\sim Ueq, Uanis(O99) \\sim Ueq, Uanis(O100) \\sim Ueq,
Uanis(O101) \\sim Ueq, Uanis(O102) \\sim Ueq, Uanis(O103) \\sim Ueq,
Uanis(O104) \\sim Ueq, Uanis(O105) \\sim Ueq, Uanis(O106) \\sim Ueq,
Uanis(O107) \\sim Ueq, Uanis(O108) \\sim Ueq, Uanis(O109) \\sim Ueq,
Uanis(O110) \\sim Ueq, Uanis(O111) \\sim Ueq, Uanis(O113) \\sim Ueq,
Uanis(O115) \\sim Ueq, Uanis(O116) \\sim Ueq, Uanis(O117) \\sim Ueq,
Uanis(O118) \\sim Ueq, Uanis(O119) \\sim Ueq, Uanis(O120) \\sim Ueq,
Uanis(O121) \\sim Ueq, Uanis(O122) \\sim Ueq, Uanis(O1W) \\sim Ueq, Uanis(O2W)
\\sim Ueq, Uanis(O3W) \\sim Ueq, Uanis(O4W) \\sim Ueq, Uanis(O5W) \\sim Ueq,
Uanis(O6W) \\sim Ueq, Uanis(O7W) \\sim Ueq, Uanis(O8W) \\sim Ueq, Uanis(O9W)
\\sim Ueq, Uanis(O10W) \\sim Ueq, Uanis(O11W) \\sim Ueq, Uanis(O12W) \\sim Ueq,
Uanis(O13W) \\sim Ueq, Uanis(O14W) \\sim Ueq, : with sigma of 0.01 and sigma
for terminal atoms of 0.02
5. Others
 Fixed Uiso: N3(0.09655) C1(0.10729) C4(0.12503) C5(0.12932) C7(0.12473)
 C9(0.14246) C10(0.13262) C11(0.14361) C12(0.15423)
6.a Me refined with riding coordinates:
 C1(H1A,H1B,H1C), C2(H2A,H2B,H2C), C3(H3A,H3B,H3C), C4(H4A,H4B,H4C), C5(H5A,
 H5B,H5C), C6(H6A,H6B,H6C), C7(H7A,H7B,H7C), C8(H8A,H8B,H8C), C9(H9A,H9B,H9C),
 C10(H10A,H10B,H10C), C11(H11A,H11B,H11C), C12(H12A,H12B,H12C)
;
_olex2_submission_special_instructions 'No special instructions were received'

loop_
_space_group_symop_operation_xyz
'x, y, z'
'x+1/2, -y, z+1/2'

loop_
_atom_site_label
_atom_site_type_symbol
_atom_site_fract_x
_atom_site_fract_y
_atom_site_fract_z
_atom_site_U_iso_or_equiv
_atom_site_adp_type
_atom_site_occupancy
_atom_site_site_symmetry_order
_atom_site_calc_flag
_atom_site_refinement_flags_posn
_atom_site_refinement_flags_adp
_atom_site_disorder_assembly
_atom_site_disorder_group
W1 W 0.05849(8) 0.46298(14) 0.18506(7) 0.0235(5) Uani 1 1 d . . . .
W2 W 0.19338(8) 0.77652(13) 0.26956(6) 0.0190(4) Uani 1 1 d . . . .
W3 W 0.24785(8) 0.56460(14) 0.25244(7) 0.0202(4) Uani 1 1 d . . . .
W4 W 0.01085(8) 0.65948(14) 0.20278(6) 0.0204(4) Uani 1 1 d . . . .
W5 W 0.08067(8) 0.79158(13) 0.31012(6) 0.0174(4) Uani 1 1 d . . . .
W6 W 0.18390(8) 0.38014(13) 0.27442(7) 0.0215(4) Uani 1 1 d . . . .
W7 W 0.27492(8) 0.77711(13) 0.40175(7) 0.0192(4) Uani 1 1 d . . . .
W8 W 0.08763(7) 0.59122(14) 0.45825(6) 0.0192(4) Uani 1 1 d . . . .
W9 W 0.16113(8) 0.79161(13) 0.43944(6) 0.0194(4) Uani 1 1 d . . . .
W10 W 0.00678(7) 0.59243(14) 0.32788(6) 0.0189(4) Uani 1 1 d . . . .
W11 W 0.05675(8) 0.39498(13) 0.31035(7) 0.0209(4) Uani 1 1 d . . . .
W12 W 0.33120(7) 0.55873(13) 0.38389(6) 0.0182(4) Uani 1 1 d . . . .
W13 W 0.26602(8) 0.37576(13) 0.40351(7) 0.0191(4) Uani 1 1 d . . . .
W14 W 0.13711(8) 0.39243(13) 0.44106(7) 0.0201(4) Uani 1 1 d . . . .
W15 W 0.33766(8) 0.63577(14) 0.50736(7) 0.0221(5) Uani 1 1 d . . . .
W16 W 0.22142(8) 0.64916(14) 0.54502(6) 0.0203(4) Uani 1 1 d . . . .
W17 W 0.27078(8) 0.44925(14) 0.52607(7) 0.0208(4) Uani 1 1 d . . . .
W18 W 0.10443(9) 1.14014(13) 0.89889(7) 0.0233(5) Uani 1 1 d . . . .
W19 W 0.08125(9) 0.74105(14) 0.88752(7) 0.0248(5) Uani 1 1 d . . . .
W20 W 0.24000(8) 1.12567(14) 0.79836(7) 0.0249(5) Uani 1 1 d . . . .
W21 W 0.08116(9) 0.74127(14) 0.75476(7) 0.0247(5) Uani 1 1 d . . . .
W22 W 0.10243(8) 1.14025(13) 0.76786(7) 0.0222(4) Uani 1 1 d . . . .
W23 W 0.24200(9) 1.12576(14) 0.92948(7) 0.0271(5) Uani 1 1 d . . . .
W24 W 0.02065(8) 0.93907(14) 0.88008(7) 0.0243(5) Uani 1 1 d . . . .
W25 W 0.02027(8) 0.94030(14) 0.74999(7) 0.0231(5) Uani 1 1 d . . . .
W26 W 0.23248(9) 0.72490(14) 0.92120(7) 0.0263(5) Uani 1 1 d . . . .
W27 W 0.22841(8) 0.72595(14) 0.78735(7) 0.0247(5) Uani 1 1 d . . . .
W28 W 0.23277(9) 0.98504(15) 0.68902(8) 0.0293(5) Uani 1 1 d . . . .
W29 W 0.09495(9) 1.00107(15) 0.65909(7) 0.0285(5) Uani 1 1 d . . . .
W30 W 0.30577(8) 0.90990(15) 0.81264(8) 0.0286(5) Uani 1 1 d . . . .
W31 W 0.30918(9) 0.90799(16) 0.94346(8) 0.0311(5) Uani 1 1 d . . . .
W32 W 0.09950(9) 0.99956(15) 1.00276(8) 0.0306(5) Uani 1 1 d . . . .
W33 W 0.15993(9) 0.79590(15) 1.01180(7) 0.0299(5) Uani 1 1 d . . . .
W34 W 0.23825(10) 0.98166(17) 1.03346(8) 0.0361(6) Uani 1 1 d . . . .
Pr1 Pr 0.13142(13) 0.6646(2) 0.13516(10) 0.0308(7) Uani 1 1 d . . A 1
Pr2 Pr 0.15359(13) 0.7701(2) 0.64449(10) 0.0309(7) Uani 1 1 d . . . .
Pr3 Pr 0.34200(11) 0.3115(2) 0.64985(10) 0.0267(7) Uani 1 1 d . . . .
P1 P 0.2128(4) 0.5797(7) 0.4263(4) 0.008(2) Uani 1 1 d . U . .
P2 P 0.1248(4) 0.5828(7) 0.2872(4) 0.007(2) Uani 1 1 d . U . .
P3 P 0.1642(5) 0.9286(8) 0.9141(4) 0.014(2) Uani 1 1 d . . . .
P4 P 0.1631(5) 0.9310(8) 0.7739(4) 0.015(3) Uani 1 1 d . . . .
O1 O 0.0313(14) 0.380(2) 0.1516(11) 0.028(8) Uani 1 1 d . U . .
O2 O 0.2297(14) 0.858(2) 0.2532(13) 0.036(9) Uani 1 1 d . U . .
O3 O 0.3026(16) 0.573(3) 0.2312(14) 0.049(11) Uani 1 1 d . U . .
O4 O -0.0529(14) 0.699(3) 0.1788(13) 0.037(9) Uani 1 1 d . U . .
O5 O 0.0413(12) 0.882(2) 0.3087(11) 0.022(7) Uiso 1 1 d . U . .
O6 O 0.1924(17) 0.275(2) 0.2567(14) 0.047(10) Uani 1 1 d . U . .
O7 O 0.3220(14) 0.856(3) 0.4013(13) 0.037(9) Uani 1 1 d . U . .
O8 O 0.0388(14) 0.619(2) 0.4859(11) 0.029(8) Uani 1 1 d . U . .
O9 O 0.1358(13) 0.881(2) 0.4610(11) 0.022(7) Uani 1 1 d . U . .
O10 O -0.0570(15) 0.614(3) 0.3354(12) 0.037(9) Uani 1 1 d . U . .
O11 O 0.0259(12) 0.294(2) 0.3111(11) 0.021(7) Uani 1 1 d . U . .
O12 O 0.3970(15) 0.569(2) 0.3800(13) 0.038(9) Uani 1 1 d . U . .
O13 O 0.2908(12) 0.271(2) 0.4094(11) 0.027(8) Uani 1 1 d . U . .
O14 O 0.1192(14) 0.292(2) 0.4603(13) 0.037(9) Uani 1 1 d . U . .
O15 O 0.4002(13) 0.674(2) 0.5381(11) 0.026(8) Uani 1 1 d . U . .
O16 O 0.2108(12) 0.694(2) 0.5944(11) 0.024(8) Uani 1 1 d . U . .
O17 O 0.2926(12) 0.370(2) 0.5674(11) 0.023(8) Uani 1 1 d . U . .
O18 O 0.3320(12) 0.437(2) 0.3977(10) 0.018(7) Uani 1 1 d . U . .
O19 O 0.1346(12) 0.845(2) 0.2852(11) 0.020(7) Uani 1 1 d . U . .
O20 O 0.2953(13) 0.675(2) 0.5517(12) 0.030(8) Uani 1 1 d . U . .
O21 O 0.1282(14) 0.369(2) 0.3061(12) 0.033(9) Uani 1 1 d . U . .
O22 O 0.2062(11) 0.6757(19) 0.4109(9) 0.013(7) Uani 1 1 d . U . .
O23 O 0.2942(13) 0.540(2) 0.3241(12) 0.027(8) Uani 1 1 d . U . .
O24 O -0.0034(12) 0.470(2) 0.3221(10) 0.021(7) Uani 1 1 d . U . .
O25 O 0.3093(12) 0.730(2) 0.4685(11) 0.023(7) Uani 1 1 d . U . .
O26 O 0.2261(12) 0.841(2) 0.4320(10) 0.016(7) Uani 1 1 d . U . .
O27 O 0.0446(12) 0.689(2) 0.1584(11) 0.022(7) Uani 1 1 d . U . .
O28 O 0.1544(13) 0.741(2) 0.2145(12) 0.028(8) Uani 1 1 d . U . .
O29 O 0.3079(12) 0.677(2) 0.3829(10) 0.017(7) Uani 1 1 d . U . .
O30 O 0.2366(12) 0.433(2) 0.2483(10) 0.018(7) Uani 1 1 d . U . .
O31 O 0.1933(13) 0.363(2) 0.4113(11) 0.025(8) Uani 1 1 d . U . .
O32 O 0.3337(12) 0.522(2) 0.5424(11) 0.022(7) Uani 1 1 d . U . .
O33 O 0.0872(15) 0.522(3) 0.1457(13) 0.041(10) Uani 1 1 d . U . .
O34 O 0.1560(11) 0.541(2) 0.4244(10) 0.017(7) Uani 1 1 d . U . .
O35 O 0.1089(14) 0.700(2) 0.4397(12) 0.031(9) Uani 1 1 d . U . .
O36 O 0.2443(11) 0.5273(18) 0.3988(9) 0.010(6) Uani 1 1 d . U . .
O37 O 0.0422(11) 0.6994(19) 0.3353(10) 0.014(7) Uani 1 1 d . U . .
O38 O 0.2435(12) 0.531(2) 0.5656(10) 0.017(7) Uani 1 1 d . U . .
O39 O 0.0388(13) 0.422(2) 0.2458(10) 0.020(7) Uani 1 1 d . U . .
O40 O 0.1958(14) 0.583(2) 0.1995(12) 0.030(8) Uani 1 1 d . U . .
O41 O -0.0041(11) 0.538(2) 0.1777(10) 0.016(7) Uani 1 1 d . U . .
O42 O 0.1987(12) 0.415(2) 0.4983(11) 0.024(8) Uani 1 1 d . U . .
O43 O 0.2418(12) 0.678(2) 0.2769(10) 0.022(7) Uani 1 1 d . U . .
O44 O 0.0921(12) 0.466(2) 0.4689(10) 0.018(7) Uiso 1 1 d . U . .
O45 O 0.1988(12) 0.743(2) 0.5017(10) 0.018(7) Uani 1 1 d . U . .
O46 O 0.2294(11) 0.7936(19) 0.3423(10) 0.014(6) Uani 1 1 d . U . .
O47 O 0.1286(11) 0.8055(19) 0.3717(10) 0.014(6) Uani 1 1 d . U . .
O48 O -0.0116(13) 0.608(2) 0.2610(10) 0.021(7) Uani 1 1 d . U . .
O49 O 0.2360(13) 0.383(2) 0.3368(11) 0.027(8) Uani 1 1 d . U . .
O50 O 0.1494(12) 0.607(2) 0.5115(10) 0.016(7) Uani 1 1 d . U . .
O51 O 0.1753(10) 0.5307(18) 0.2883(9) 0.008(6) Uiso 1 1 d . U . .
O52 O 0.0906(13) 0.395(2) 0.3833(11) 0.025(8) Uani 1 1 d . U . .
O53 O 0.0411(12) 0.748(2) 0.2481(11) 0.022(7) Uani 1 1 d . U . .
O54 O 0.1285(12) 0.409(2) 0.2188(11) 0.018(7) Uani 1 1 d . U . .
O55 O 0.0869(11) 0.583(2) 0.2349(10) 0.016(7) Uani 1 1 d . U . .
O56 O 0.0915(12) 0.538(2) 0.3169(10) 0.018(7) Uani 1 1 d . U . .
O57 O 0.1388(13) 0.678(2) 0.3025(11) 0.027(8) Uani 1 1 d . U . .
O58 O 0.2895(12) 0.404(2) 0.4708(10) 0.019(7) Uani 1 1 d . U . .
O59 O 0.2448(12) 0.580(2) 0.4803(10) 0.019(7) Uani 1 1 d . U . .
O60 O 0.3494(12) 0.575(2) 0.4557(10) 0.017(7) Uani 1 1 d . U . .
O61 O 0.0424(13) 0.576(2) 0.3967(11) 0.022(7) Uani 1 1 d . U . .
O62 O 0.2198(13) 0.871(2) 1.0517(12) 0.029(8) Uani 1 1 d . U . .
O63 O 0.3731(16) 0.925(3) 0.8177(14) 0.044(10) Uani 1 1 d . U . .
O64 O 0.1548(14) 0.716(2) 1.0531(11) 0.029(8) Uani 1 1 d . U . .
O65 O 0.0520(15) 0.637(2) 0.8901(14) 0.041(10) Uani 1 1 d . U . .
O66 O 0.3777(18) 0.921(3) 0.9674(16) 0.060(12) Uani 1 1 d . U . .
O67 O 0.2855(16) 1.209(3) 0.9509(15) 0.050(11) Uani 1 1 d . U . .
O68 O 0.2812(18) 1.009(3) 1.0830(14) 0.053(11) Uani 1 1 d . U . .
O69 O 0.0512(15) 1.057(3) 0.6128(13) 0.043(10) Uani 1 1 d . U . .
O70 O 0.1547(14) 0.710(2) 0.8969(12) 0.031(8) Uani 1 1 d . U . .
O71 O 0.2969(14) 0.784(2) 0.8011(12) 0.033(9) Uani 1 1 d . U . .
O72 O 0.1112(13) 0.888(2) 0.7767(11) 0.024(8) Uani 1 1 d . U . .
O73 O 0.2150(15) 0.876(3) 0.9101(13) 0.039(10) Uani 1 1 d . U . .
O74 O -0.0459(14) 0.964(2) 0.7251(13) 0.036(9) Uani 1 1 d . U . .
O75 O 0.0499(13) 0.640(2) 0.7461(12) 0.030(8) Uani 1 1 d . U . .
O76 O 0.2227(15) 0.888(3) 0.6575(14) 0.043(10) Uani 1 1 d . U . .
O77 O 0.2525(13) 0.620(2) 0.9383(12) 0.029(8) Uiso 1 1 d . U . .
O78 O 0.0164(14) 0.817(2) 0.7398(13) 0.036(9) Uani 1 1 d . U . .
O79 O 0.0979(12) 0.758(2) 0.7002(10) 0.017(7) Uani 1 1 d . U . .
O80 O 0.2994(13) 0.785(2) 0.9496(12) 0.029(8) Uani 1 1 d . U . .
O81 O -0.0479(12) 0.965(2) 0.8754(12) 0.030(8) Uani 1 1 d . U . .
O82 O 0.1742(14) 1.189(2) 0.9253(12) 0.031(9) Uani 1 1 d . U . .
O83 O 0.2118(15) 0.744(3) 0.7249(13) 0.038(9) Uani 1 1 d . U . .
O84 O 0.1671(13) 1.039(2) 0.6539(12) 0.032(9) Uani 1 1 d . U . .
O85 O 0.0187(14) 0.813(2) 0.8878(12) 0.031(8) Uani 1 1 d . U . .
O86 O 0.2116(13) 0.752(2) 0.9825(11) 0.027(8) Uani 1 1 d . U . .
O87 O 0.0958(14) 0.897(3) 0.6292(12) 0.035(9) Uani 1 1 d . U . .
O88 O 0.2877(13) 1.024(2) 0.9280(12) 0.029(8) Uani 1 1 d . U . .
O89 O 0.2828(13) 1.027(2) 0.8229(12) 0.028(8) Uani 1 1 d . U . .
O90 O 0.2878(15) 1.209(3) 0.7986(13) 0.039(10) Uani 1 1 d . U . .
O91 O 0.2124(13) 0.877(2) 0.7992(11) 0.024(8) Uani 1 1 d . U . .
O92 O 0.1078(12) 0.883(2) 1.0239(10) 0.018(7) Uiso 1 1 d . U . .
O93 O 0.0582(15) 1.045(2) 1.0334(12) 0.034(9) Uani 1 1 d . U . .
O94 O 0.2855(15) 0.926(3) 1.0005(13) 0.039(10) Uani 1 1 d . U . .
O95 O 0.2320(16) 1.086(3) 0.7359(14) 0.045(10) Uani 1 1 d . U . .
O96 O 0.0630(15) 1.232(2) 0.7508(12) 0.035(9) Uani 1 1 d . U . .
O97 O 0.0710(15) 0.744(2) 0.8228(13) 0.036(9) Uani 1 1 d . U . .
O98 O 0.2517(15) 0.618(3) 0.7882(13) 0.039(10) Uani 1 1 d . U . .
O99 O 0.1707(15) 1.039(3) 1.0388(14) 0.046(10) Uani 1 1 d . U . .
O100 O 0.1724(13) 1.192(2) 0.7793(11) 0.025(8) Uani 1 1 d . U . .
O101 O 0.0493(11) 1.050(2) 0.7704(10) 0.018(7) Uani 1 1 d . U . .
O102 O 0.0661(14) 1.230(3) 0.8997(12) 0.035(9) Uani 1 1 d . U . .
O103 O 0.0493(13) 1.053(2) 0.8754(11) 0.025(8) Uani 1 1 d . U . .
O104 O 0.1126(13) 0.886(2) 0.8869(12) 0.030(8) Uani 1 1 d . U . .
O105 O 0.2796(15) 1.039(2) 0.6659(12) 0.034(9) Uani 1 1 d . U . .
O106 O 0.1550(12) 0.709(2) 0.7866(10) 0.018(7) Uani 1 1 d . U . .
O107 O 0.0443(12) 0.958(2) 0.6948(10) 0.020(7) Uani 1 1 d . U . .
O108 O 0.0157(13) 0.928(2) 0.8150(12) 0.027(8) Uani 1 1 d . U . .
O109 O 0.1668(12) 1.024(2) 0.7956(11) 0.025(8) Uani 1 1 d . U . .
O110 O 0.2359(13) 1.140(2) 0.8653(11) 0.022(7) Uani 1 1 d . U . .
O111 O 0.1058(14) 1.099(2) 0.7077(12) 0.027(8) Uani 1 1 d . U . .
O112 O 0.2404(12) 0.730(2) 0.8619(11) 0.020(7) Uiso 1 1 d . U . .
O113 O 0.1110(13) 1.152(2) 0.8361(11) 0.020(7) Uani 1 1 d . U . .
O114 O 0.1051(14) 0.763(2) 0.9581(12) 0.031(8) Uiso 1 1 d . U . .
O115 O 0.1687(12) 1.024(2) 0.9003(10) 0.020(7) Uani 1 1 d . U . .
O116 O 0.2364(14) 1.076(2) 0.9915(11) 0.028(8) Uani 1 1 d . U . .
O117 O 0.3098(13) 0.893(2) 0.8790(12) 0.027(8) Uani 1 1 d . U . .
O118 O 0.1083(12) 1.094(2) 0.9632(10) 0.016(7) Uani 1 1 d . U . .
O119 O 0.2787(13) 0.933(2) 0.7453(12) 0.029(8) Uani 1 1 d . U . .
O120 O 0.1656(12) 0.929(2) 0.9697(10) 0.018(7) Uani 1 1 d . U . .
O121 O 0.0487(12) 0.951(2) 0.9498(10) 0.018(7) Uani 1 1 d . U . .
O122 O 0.1637(14) 0.939(2) 0.7194(12) 0.032(9) Uani 1 1 d . U . .
O1W O 0.1014(19) 0.824(3) 0.1157(13) 0.060(12) Uani 1 1 d . U . .
O2W O 0.173(2) 0.551(3) 0.0932(17) 0.071(14) Uani 1 1 d . U . .
O3W O 0.0522(15) 0.649(3) 0.0614(14) 0.046(11) Uani 1 1 d . U . .
O4W O 0.229(2) 0.736(4) 0.145(2) 0.098(19) Uani 1 1 d . U . .
O5W O 0.158(2) 0.602(3) 0.6631(18) 0.072(14) Uani 1 1 d . U . .
O6W O 0.135(2) 0.824(4) 0.5562(18) 0.077(15) Uani 1 1 d . U . .
O7W O 0.0708(17) 0.698(3) 0.5867(17) 0.065(13) Uani 1 1 d . U . .
O8W O 0.3709(18) 0.164(3) 0.6862(16) 0.065(13) Uani 1 1 d . U . .
O9W O 0.3740(16) 0.381(3) 0.7316(14) 0.052(11) Uani 1 1 d . U . .
O10W O 0.2707(17) 0.423(3) 0.6515(14) 0.057(12) Uani 1 1 d . U . .
O11W O 0.2815(18) 0.268(3) 0.7027(16) 0.061(13) Uani 1 1 d . U . .
O12W O 0.3805(16) 0.251(3) 0.5881(13) 0.042(10) Uani 1 1 d . U . .
O13W O 0.2693(16) 0.208(3) 0.6097(14) 0.047(11) Uani 1 1 d . U . .
O14W O 0.3856(14) 0.457(2) 0.6313(12) 0.036(9) Uani 1 1 d . U . .
N1 N 0.9449(17) 0.870(3) 0.3920(14) 0.067(17) Uiso 1 1 d D . . .
N2 N 0.4189(17) 0.787(3) 0.3047(14) 0.063(16) Uiso 1 1 d D . . .
N3 N 0.373(2) 0.673(3) 0.7015(17) 0.097 Uiso 1 1 d D . . .
C1 C 0.927(3) 0.856(5) 0.3389(14) 0.107 Uiso 1 1 d D . . .
H1A H 0.900497 0.900090 0.324331 0.161 Uiso 1 1 calc R . . .
H1B H 0.958155 0.859798 0.325948 0.161 Uiso 1 1 calc R . . .
H1C H 0.910614 0.798326 0.332349 0.161 Uiso 1 1 calc R . . .
C2 C 0.986(2) 0.802(4) 0.415(2) 0.10(3) Uiso 1 1 d D . . .
H2A H 1.017323 0.805564 0.401859 0.143 Uiso 1 1 calc R . . .
H2B H 0.997459 0.810798 0.448800 0.143 Uiso 1 1 calc R . . .
H2C H 0.969770 0.743981 0.408126 0.143 Uiso 1 1 calc R . . .
C3 C 0.896(2) 0.865(5) 0.412(3) 0.13(4) Uiso 1 1 d D . . .
H3A H 0.869619 0.909373 0.397030 0.201 Uiso 1 1 calc R . . .
H3B H 0.879309 0.807548 0.405174 0.201 Uiso 1 1 calc R . . .
H3C H 0.906998 0.874364 0.445848 0.201 Uiso 1 1 calc R . . .
C4 C 0.971(3) 0.960(3) 0.402(3) 0.125 Uiso 1 1 d D . . .
H4A H 0.944253 1.004612 0.387785 0.188 Uiso 1 1 calc R . . .
H4B H 0.982111 0.969477 0.436363 0.188 Uiso 1 1 calc R . . .
H4C H 1.001801 0.963947 0.389344 0.188 Uiso 1 1 calc R . . .
C5 C 0.428(3) 0.878(3) 0.287(3) 0.129 Uiso 1 1 d D . . .
H5A H 0.462664 0.900164 0.305359 0.194 Uiso 1 1 calc R . . .
H5B H 0.427255 0.874937 0.253843 0.194 Uiso 1 1 calc R . . .
H5C H 0.399103 0.916547 0.290994 0.194 Uiso 1 1 calc R . . .
C6 C 0.420(3) 0.791(5) 0.3568(15) 0.10(3) Uiso 1 1 d D . . .
H6A H 0.414417 0.732887 0.367837 0.143 Uiso 1 1 calc R . . .
H6B H 0.455123 0.813048 0.374965 0.143 Uiso 1 1 calc R . . .
H6C H 0.391598 0.829741 0.361012 0.143 Uiso 1 1 calc R . . .
C7 C 0.464(3) 0.727(5) 0.299(3) 0.125 Uiso 1 1 d D . . .
H7A H 0.457862 0.668549 0.309943 0.187 Uiso 1 1 calc R . . .
H7B H 0.463100 0.723485 0.265366 0.187 Uiso 1 1 calc R . . .
H7C H 0.498585 0.748664 0.316863 0.187 Uiso 1 1 calc R . . .
C8 C 0.364(2) 0.752(5) 0.276(3) 0.16(5) Uiso 1 1 d D . . .
H8A H 0.358935 0.694178 0.287696 0.243 Uiso 1 1 calc R . . .
H8B H 0.335761 0.790773 0.280205 0.243 Uiso 1 1 calc R . . .
H8C H 0.363912 0.749162 0.243054 0.243 Uiso 1 1 calc R . . .
C9 C 0.402(3) 0.664(6) 0.7537(18) 0.142 Uiso 1 1 d D . . .
H9A H 0.377425 0.680333 0.772584 0.214 Uiso 1 1 calc R . . .
H9B H 0.413915 0.604410 0.760579 0.214 Uiso 1 1 calc R . . .
H9C H 0.433305 0.702966 0.761310 0.214 Uiso 1 1 calc R . . .
C10 C 0.411(3) 0.648(6) 0.672(3) 0.133 Uiso 1 1 d D . . .
H10A H 0.392823 0.653371 0.638430 0.199 Uiso 1 1 calc R . . .
H10B H 0.442727 0.686508 0.679508 0.199 Uiso 1 1 calc R . . .
H10C H 0.423337 0.587952 0.678777 0.199 Uiso 1 1 calc R . . .
C11 C 0.324(3) 0.613(5) 0.689(3) 0.144 Uiso 1 1 d D . . .
H11A H 0.305409 0.618385 0.655774 0.215 Uiso 1 1 calc R . . .
H11B H 0.335653 0.552655 0.696066 0.215 Uiso 1 1 calc R . . .
H11C H 0.299195 0.628630 0.708067 0.215 Uiso 1 1 calc R . . .
C12 C 0.354(4) 0.767(4) 0.691(3) 0.154 Uiso 1 1 d D . . .
H12A H 0.335745 0.772250 0.657061 0.231 Uiso 1 1 calc R . . .
H12B H 0.329757 0.783039 0.709396 0.231 Uiso 1 1 calc R . . .
H12C H 0.385657 0.805472 0.698106 0.231 Uiso 1 1 calc R . . .
O15W O 0.166(3) 0.239(5) 0.666(2) 0.11(2) Uiso 1 1 d . U . .
O16W O 0.999(3) 0.767(5) 0.987(3) 0.14(3) Uiso 1 1 d . U . .
O17W O 0.132(3) 0.476(6) 0.587(3) 0.15(3) Uiso 1 1 d . U . .
O18W O 0.200(4) 0.536(7) 0.008(3) 0.18(4) Uiso 1 1 d . U . .
O19W O 0.481(3) 0.158(5) 0.601(3) 0.14(3) Uiso 1 1 d . U . .
O20W O 0.885(5) 0.698(8) 0.795(4) 0.22(5) Uiso 1 1 d . U . .
O21W O 0.152(4) 0.523(7) 0.835(4) 0.20(4) Uiso 1 1 d . U . .

loop_
_atom_site_aniso_label
_atom_site_aniso_U_11
_atom_site_aniso_U_22
_atom_site_aniso_U_33
_atom_site_aniso_U_23
_atom_site_aniso_U_13
_atom_site_aniso_U_12
W1 0.0312(11) 0.0223(11) 0.0139(9) -0.0034(8) 0.0006(8) -0.0042(9)
W2 0.0235(10) 0.0187(11) 0.0158(10) 0.0020(8) 0.0067(8) -0.0031(8)
W3 0.0209(10) 0.0253(12) 0.0164(10) -0.0018(8) 0.0085(8) 0.0018(8)
W4 0.0199(10) 0.0266(12) 0.0118(9) 0.0030(8) -0.0011(8) 0.0015(8)
W5 0.0201(10) 0.0173(10) 0.0144(9) 0.0029(8) 0.0038(8) 0.0044(8)
W6 0.0290(11) 0.0181(11) 0.0166(10) -0.0032(8) 0.0045(8) 0.0020(9)
W7 0.0219(10) 0.0177(11) 0.0171(10) -0.0010(8) 0.0034(8) -0.0043(8)
W8 0.0139(9) 0.0331(12) 0.0114(9) 0.0041(8) 0.0048(7) 0.0044(8)
W9 0.0256(11) 0.0189(11) 0.0135(9) -0.0015(8) 0.0050(8) 0.0075(8)
W10 0.0137(9) 0.0294(12) 0.0132(9) 0.0044(8) 0.0027(8) -0.0006(8)
W11 0.0229(10) 0.0204(11) 0.0167(10) 0.0023(8) 0.0002(8) -0.0082(8)
W12 0.0122(9) 0.0246(11) 0.0177(10) -0.0013(8) 0.0040(8) 0.0022(8)
W13 0.0222(10) 0.0157(10) 0.0184(10) -0.0018(8) 0.0034(8) 0.0059(8)
W14 0.0205(10) 0.0227(11) 0.0158(10) 0.0061(8) 0.0022(8) -0.0053(8)
W15 0.0207(10) 0.0260(12) 0.0158(10) -0.0041(8) -0.0018(8) -0.0004(8)
W16 0.0226(10) 0.0276(12) 0.0102(9) -0.0018(8) 0.0033(8) 0.0046(9)
W17 0.0237(11) 0.0239(11) 0.0111(9) 0.0019(8) -0.0017(8) 0.0055(8)
W18 0.0348(12) 0.0157(11) 0.0228(10) -0.0012(8) 0.0137(9) 0.0036(9)
W19 0.0333(12) 0.0192(11) 0.0279(11) 0.0029(9) 0.0185(9) -0.0047(9)
W20 0.0300(11) 0.0203(11) 0.0296(11) 0.0014(9) 0.0170(9) -0.0074(9)
W21 0.0312(11) 0.0194(11) 0.0289(11) -0.0046(9) 0.0176(9) -0.0053(9)
W22 0.0327(11) 0.0151(11) 0.0221(10) 0.0015(8) 0.0128(9) 0.0037(9)
W23 0.0332(12) 0.0243(12) 0.0251(11) -0.0010(9) 0.0098(9) -0.0083(9)
W24 0.0225(11) 0.0244(12) 0.0313(11) -0.0003(9) 0.0163(9) 0.0001(9)
W25 0.0194(10) 0.0253(12) 0.0264(11) -0.0019(9) 0.0092(9) 0.0004(9)
W26 0.0315(12) 0.0219(12) 0.0285(11) 0.0063(9) 0.0131(9) 0.0063(9)
W27 0.0289(11) 0.0200(11) 0.0295(11) -0.0003(9) 0.0149(9) 0.0046(9)
W28 0.0378(13) 0.0267(12) 0.0314(12) 0.0014(10) 0.0234(10) -0.0037(10)
W29 0.0398(13) 0.0269(12) 0.0218(11) 0.0005(9) 0.0136(9) 0.0039(10)
W30 0.0211(11) 0.0325(13) 0.0371(12) 0.0050(10) 0.0162(9) 0.0017(9)
W31 0.0225(11) 0.0381(14) 0.0319(12) 0.0054(10) 0.0058(9) 0.0019(10)
W32 0.0441(13) 0.0267(12) 0.0278(11) 0.0000(10) 0.0214(10) 0.0031(10)
W33 0.0432(13) 0.0284(13) 0.0224(11) 0.0059(9) 0.0163(10) 0.0022(10)
W34 0.0435(14) 0.0409(15) 0.0226(11) -0.0003(10) 0.0065(10) -0.0043(11)
Pr1 0.0412(18) 0.0306(17) 0.0219(15) 0.0013(13) 0.0106(13) -0.0005(14)
Pr2 0.0410(17) 0.0320(18) 0.0238(15) -0.0030(13) 0.0159(13) 0.0009(14)
Pr3 0.0281(15) 0.0282(17) 0.0198(14) 0.0059(12) -0.0008(12) -0.0058(12)
P1 0.008(2) 0.008(2) 0.007(2) 0.0004(13) 0.0016(14) -0.0004(13)
P2 0.007(2) 0.008(2) 0.007(2) 0.0001(13) 0.0016(14) 0.0000(13)
P3 0.014(6) 0.010(6) 0.022(6) 0.001(5) 0.010(5) 0.001(5)
P4 0.013(6) 0.008(6) 0.026(6) -0.001(5) 0.011(5) -0.004(5)
O1 0.039(17) 0.020(16) 0.019(15) -0.010(13) -0.002(13) 0.013(14)
O2 0.033(17) 0.027(17) 0.051(19) 0.007(15) 0.015(15) -0.017(14)
O3 0.048(19) 0.06(2) 0.041(18) 0.012(17) 0.016(16) 0.007(17)
O4 0.028(13) 0.036(14) 0.042(14) -0.001(11) -0.002(10) 0.000(11)
O6 0.07(2) 0.014(16) 0.06(2) -0.006(15) 0.013(17) 0.012(15)
O7 0.034(17) 0.039(19) 0.036(17) -0.002(15) 0.006(14) -0.019(15)
O8 0.036(17) 0.025(17) 0.028(16) -0.005(14) 0.015(14) -0.013(14)
O9 0.036(16) 0.013(15) 0.025(15) -0.011(12) 0.019(13) -0.007(13)
O10 0.038(17) 0.047(19) 0.025(16) 0.006(15) 0.006(14) -0.009(15)
O11 0.021(8) 0.021(8) 0.021(8) -0.001(3) 0.005(3) 0.000(3)
O12 0.045(18) 0.031(18) 0.042(18) 0.005(15) 0.017(15) -0.012(15)
O13 0.023(15) 0.032(17) 0.029(16) 0.000(14) 0.013(13) 0.015(13)
O14 0.033(17) 0.023(17) 0.054(19) -0.008(15) 0.009(15) 0.016(14)
O15 0.026(8) 0.026(8) 0.026(8) -0.001(3) 0.007(3) 0.000(3)
O16 0.013(11) 0.034(13) 0.025(12) 0.003(10) 0.008(10) 0.005(10)
O17 0.024(12) 0.025(12) 0.017(11) -0.002(10) -0.001(10) -0.005(10)
O18 0.016(11) 0.025(12) 0.016(11) 0.010(10) 0.011(9) -0.001(10)
O19 0.018(11) 0.018(12) 0.023(12) -0.003(10) 0.003(9) 0.004(10)
O20 0.028(12) 0.036(13) 0.028(12) -0.003(10) 0.008(10) -0.002(10)
O21 0.033(13) 0.036(13) 0.025(12) -0.010(10) -0.001(10) 0.001(11)
O22 0.023(11) 0.014(11) 0.003(10) -0.001(9) 0.002(9) 0.005(9)
O23 0.023(12) 0.029(13) 0.033(12) -0.002(10) 0.016(10) 0.008(10)
O24 0.020(11) 0.028(12) 0.015(11) -0.004(10) 0.006(9) -0.006(10)
O25 0.024(12) 0.021(12) 0.024(12) -0.002(10) 0.009(10) -0.004(10)
O26 0.020(11) 0.016(12) 0.013(11) 0.000(9) 0.006(9) 0.003(9)
O27 0.017(11) 0.037(13) 0.015(11) -0.002(10) 0.010(9) -0.001(10)
O28 0.025(12) 0.033(13) 0.031(13) -0.001(10) 0.014(10) 0.000(10)
O29 0.017(7) 0.017(7) 0.017(7) 0.0000(14) 0.005(2) -0.0001(14)
O30 0.016(11) 0.023(12) 0.017(11) -0.001(10) 0.008(9) 0.007(10)
O31 0.033(12) 0.017(12) 0.023(12) -0.005(10) 0.002(10) -0.004(10)
O32 0.019(11) 0.028(13) 0.018(11) -0.002(10) 0.000(9) 0.005(10)
O33 0.044(14) 0.043(14) 0.036(13) 0.000(11) 0.010(11) 0.002(11)
O34 0.006(10) 0.024(12) 0.023(12) -0.002(10) 0.008(9) -0.005(9)
O35 0.029(12) 0.028(13) 0.035(13) 0.004(10) 0.006(10) 0.006(10)
O36 0.010(6) 0.010(6) 0.010(6) 0.0002(14) 0.003(2) -0.0001(14)
O37 0.017(11) 0.014(11) 0.010(11) 0.001(9) 0.001(9) 0.007(9)
O38 0.019(11) 0.021(12) 0.010(11) -0.004(9) 0.002(9) -0.006(10)
O39 0.028(12) 0.014(12) 0.012(11) -0.001(9) -0.003(9) -0.014(10)
O40 0.033(13) 0.023(13) 0.035(13) 0.005(10) 0.011(10) 0.003(10)
O41 0.015(11) 0.016(11) 0.011(11) 0.000(9) -0.005(9) 0.000(9)
O42 0.018(12) 0.026(13) 0.028(12) 0.001(10) 0.006(10) 0.002(10)
O43 0.024(12) 0.029(13) 0.015(11) 0.005(10) 0.008(9) 0.001(10)
O45 0.018(7) 0.018(7) 0.018(7) -0.0002(14) 0.005(2) 0.0001(14)
O46 0.019(11) 0.018(11) 0.009(10) 0.002(9) 0.008(9) 0.000(9)
O47 0.015(11) 0.010(11) 0.010(10) 0.000(9) -0.006(9) 0.007(9)
O48 0.033(12) 0.017(12) 0.012(11) -0.003(10) 0.006(10) -0.009(10)
O49 0.027(12) 0.030(13) 0.023(12) 0.000(10) 0.006(10) -0.004(10)
O50 0.020(11) 0.016(12) 0.013(11) 0.003(9) 0.008(9) -0.006(9)
O52 0.023(12) 0.025(13) 0.025(12) -0.002(10) 0.005(10) -0.008(10)
O53 0.023(12) 0.018(12) 0.021(12) 0.000(10) -0.001(10) -0.003(10)
O54 0.016(11) 0.014(12) 0.022(11) 0.000(10) 0.001(9) -0.003(9)
O55 0.011(11) 0.021(12) 0.017(11) -0.008(10) 0.007(9) -0.001(9)
O56 0.022(12) 0.011(11) 0.021(12) 0.004(9) 0.004(10) 0.003(9)
O57 0.032(12) 0.023(13) 0.026(12) 0.000(10) 0.009(10) -0.008(10)
O58 0.018(11) 0.022(12) 0.012(11) 0.002(10) -0.004(9) 0.006(10)
O59 0.024(12) 0.015(12) 0.014(11) -0.001(10) -0.002(9) 0.002(10)
O60 0.014(11) 0.020(12) 0.012(11) 0.001(9) -0.003(9) 0.009(9)
O61 0.025(12) 0.025(12) 0.017(11) 0.003(10) 0.010(10) 0.002(10)
O62 0.027(12) 0.021(12) 0.034(13) -0.006(10) -0.003(10) 0.007(10)
O63 0.044(18) 0.05(2) 0.048(19) 0.011(16) 0.028(16) -0.012(16)
O64 0.037(13) 0.031(13) 0.022(12) -0.002(10) 0.012(10) -0.003(10)
O65 0.037(17) 0.028(18) 0.053(19) 0.002(16) 0.000(15) 0.015(15)
O66 0.06(2) 0.07(2) 0.06(2) -0.011(18) 0.019(17) 0.005(18)
O67 0.047(19) 0.05(2) 0.06(2) 0.003(17) 0.023(16) -0.022(16)
O68 0.06(2) 0.06(2) 0.038(18) -0.006(17) 0.016(16) 0.004(18)
O69 0.037(18) 0.06(2) 0.032(17) -0.004(16) 0.004(15) 0.002(16)
O70 0.033(13) 0.029(13) 0.031(13) -0.001(10) 0.008(10) 0.000(10)
O71 0.032(13) 0.034(14) 0.036(13) -0.002(11) 0.016(10) -0.006(10)
O72 0.021(12) 0.026(13) 0.028(12) 0.000(10) 0.012(10) -0.005(10)
O73 0.037(14) 0.038(14) 0.044(14) -0.003(11) 0.017(11) 0.000(11)
O74 0.029(16) 0.036(18) 0.041(18) -0.011(15) 0.008(14) 0.016(14)
O75 0.030(9) 0.029(9) 0.030(9) -0.001(3) 0.008(3) 0.000(3)
O76 0.038(14) 0.035(14) 0.056(15) -0.006(11) 0.011(11) 0.002(11)
O78 0.035(13) 0.037(14) 0.034(13) -0.003(11) 0.003(10) -0.002(11)
O79 0.017(7) 0.017(7) 0.017(7) 0.0000(14) 0.005(2) 0.0002(14)
O80 0.033(13) 0.031(13) 0.029(12) -0.003(10) 0.018(10) -0.004(10)
O81 0.013(14) 0.046(19) 0.037(17) -0.003(15) 0.014(13) -0.004(14)
O82 0.040(13) 0.026(13) 0.026(12) -0.006(10) 0.005(10) 0.006(10)
O83 0.037(13) 0.038(14) 0.043(14) 0.002(11) 0.016(11) -0.003(11)
O84 0.030(13) 0.024(13) 0.037(13) 0.012(11) 0.000(10) -0.013(10)
O85 0.031(12) 0.035(13) 0.034(13) -0.002(10) 0.020(10) 0.010(10)
O86 0.027(12) 0.029(13) 0.026(12) 0.005(10) 0.007(10) -0.004(10)
O87 0.037(13) 0.041(14) 0.031(13) -0.003(11) 0.016(10) 0.013(11)
O88 0.023(12) 0.034(13) 0.028(12) -0.002(10) 0.006(10) -0.006(10)
O89 0.026(12) 0.029(13) 0.036(13) 0.003(10) 0.019(10) 0.001(10)
O90 0.044(18) 0.042(19) 0.031(17) -0.011(15) 0.006(15) -0.018(15)
O91 0.030(12) 0.022(12) 0.022(12) 0.011(10) 0.010(10) 0.011(10)
O93 0.043(18) 0.039(18) 0.033(17) 0.005(14) 0.030(15) 0.011(15)
O94 0.036(13) 0.043(14) 0.041(14) 0.006(11) 0.013(11) 0.001(11)
O95 0.047(14) 0.050(15) 0.041(14) 0.005(11) 0.014(11) -0.004(11)
O96 0.055(19) 0.023(17) 0.029(16) 0.011(14) 0.012(15) 0.007(15)
O97 0.043(14) 0.030(13) 0.038(13) -0.002(11) 0.014(11) -0.006(11)
O98 0.037(17) 0.05(2) 0.038(17) 0.000(15) 0.018(15) 0.007(15)
O99 0.038(14) 0.054(15) 0.047(14) -0.023(11) 0.013(11) 0.007(11)
O100 0.025(8) 0.025(8) 0.025(8) -0.0001(14) 0.006(2) 0.0002(14)
O101 0.012(11) 0.022(12) 0.018(11) 0.002(10) 0.003(9) -0.001(9)
O102 0.039(17) 0.041(19) 0.026(16) 0.008(14) 0.012(14) 0.008(15)
O103 0.027(12) 0.027(13) 0.021(12) 0.010(10) 0.002(10) 0.001(10)
O104 0.030(13) 0.033(13) 0.029(13) -0.005(10) 0.008(10) -0.003(10)
O105 0.045(18) 0.030(17) 0.030(16) 0.000(14) 0.018(14) 0.001(15)
O106 0.025(12) 0.018(12) 0.010(11) 0.008(9) 0.003(9) -0.003(10)
O107 0.018(11) 0.023(12) 0.017(11) -0.004(10) 0.003(9) -0.010(10)
O108 0.028(12) 0.032(13) 0.028(12) -0.007(10) 0.021(10) 0.001(10)
O109 0.025(12) 0.029(13) 0.024(12) 0.004(10) 0.009(10) -0.002(10)
O110 0.022(7) 0.022(7) 0.022(7) 0.0001(14) 0.006(2) -0.0002(14)
O111 0.033(12) 0.025(13) 0.028(12) 0.012(10) 0.017(10) 0.016(10)
O113 0.032(12) 0.012(11) 0.017(11) -0.003(10) 0.008(10) 0.004(10)
O115 0.019(12) 0.024(12) 0.015(11) 0.000(10) 0.000(9) -0.004(10)
O116 0.030(12) 0.032(13) 0.023(12) -0.006(10) 0.009(10) 0.000(10)
O117 0.027(12) 0.028(13) 0.026(12) -0.001(10) 0.009(10) 0.002(10)
O118 0.019(11) 0.014(11) 0.010(11) -0.009(9) -0.003(9) -0.001(9)
O119 0.019(12) 0.032(13) 0.038(13) -0.006(11) 0.010(10) 0.000(10)
O120 0.018(7) 0.018(7) 0.018(7) 0.0002(14) 0.005(2) -0.0001(14)
O121 0.019(11) 0.018(12) 0.019(11) 0.007(10) 0.010(9) 0.006(9)
O122 0.033(13) 0.032(13) 0.033(13) 0.003(11) 0.016(10) -0.006(10)
O1W 0.09(2) 0.07(2) 0.027(17) 0.005(17) 0.020(17) 0.005(19)
O2W 0.08(2) 0.08(2) 0.07(2) 0.006(19) 0.025(19) 0.003(19)
O3W 0.043(18) 0.05(2) 0.043(18) 0.014(16) 0.014(15) -0.001(16)
O4W 0.08(3) 0.12(3) 0.09(3) 0.00(2) 0.02(2) -0.02(2)
O5W 0.09(2) 0.05(2) 0.08(2) 0.002(19) 0.03(2) 0.005(19)
O6W 0.10(2) 0.07(2) 0.06(2) -0.001(19) 0.017(19) 0.03(2)
O7W 0.043(19) 0.08(2) 0.07(2) 0.000(19) 0.020(18) 0.011(18)
O8W 0.06(2) 0.06(2) 0.07(2) 0.022(19) 0.015(18) -0.016(18)
O9W 0.043(19) 0.06(2) 0.047(19) -0.015(17) -0.002(16) 0.000(17)
O10W 0.05(2) 0.07(2) 0.043(19) 0.017(17) 0.008(16) -0.005(18)
O11W 0.06(2) 0.06(2) 0.07(2) 0.012(18) 0.030(18) -0.002(18)
O12W 0.054(19) 0.030(18) 0.035(17) -0.011(15) 0.000(15) 0.010(15)
O13W 0.055(19) 0.030(18) 0.051(19) 0.004(16) 0.003(16) -0.029(16)
O14W 0.040(17) 0.030(17) 0.025(16) 0.009(14) -0.014(14) -0.006(14)

loop_
_atom_type_symbol
_atom_type_description
_atom_type_scat_dispersion_real
_atom_type_scat_dispersion_imag
_atom_type_scat_source
C C 0.0033 0.0016 'International Tables Vol C Tables 4.2.6.8 and 6.1.1.4'
H H 0.0000 0.0000 'International Tables Vol C Tables 4.2.6.8 and 6.1.1.4'
N N 0.0061 0.0033 'International Tables Vol C Tables 4.2.6.8 and 6.1.1.4'
O O 0.0106 0.0060 'International Tables Vol C Tables 4.2.6.8 and 6.1.1.4'
P P 0.1023 0.0942 'International Tables Vol C Tables 4.2.6.8 and 6.1.1.4'
Pr Pr -0.2180 2.8214 'International Tables Vol C Tables 4.2.6.8 and 6.1.1.4'
W W -0.8490 6.8722 'International Tables Vol C Tables 4.2.6.8 and 6.1.1.4'

loop_
_geom_angle_atom_site_label_1
_geom_angle_atom_site_label_2
_geom_angle_atom_site_label_3
_geom_angle
_geom_angle_site_symmetry_1
_geom_angle_site_symmetry_3
O1 W1 O33 101.1(18) . .
O1 W1 O39 96.6(15) . .
O1 W1 O41 100.8(14) . .
O1 W1 O54 99.2(14) . .
O1 W1 O55 172.9(14) . .
O33 W1 O39 162.1(15) . .
O33 W1 O41 95.4(16) . .
O33 W1 O54 93.5(15) . .
O33 W1 O55 83.6(15) . .
O39 W1 O55 79.1(11) . .
O41 W1 O39 84.0(13) . .
O41 W1 O54 156.0(12) . .
O41 W1 O55 73.2(11) . .
O54 W1 O39 80.7(13) . .
O54 W1 O55 85.7(11) . .
O2 W2 O19 100.4(16) . .
O2 W2 O28 101.2(17) . .
O2 W2 O43 103.0(16) . .
O2 W2 O46 93.8(15) . .
O2 W2 O57 170.3(16) . .
O19 W2 O46 81.7(12) . .
O19 W2 O57 71.7(12) . .
O28 W2 O19 95.6(14) . .
O28 W2 O43 92.8(15) . .
O28 W2 O46 165.0(14) . .
O28 W2 O57 85.6(14) . .
O43 W2 O19 153.1(13) . .
O43 W2 O46 83.6(12) . .
O43 W2 O57 83.5(12) . .
O46 W2 O57 79.6(11) . .
O3 W3 O23 94.4(16) . .
O3 W3 O30 100.2(17) . .
O3 W3 O40 99.8(17) . .
O3 W3 O43 103.0(18) . .
O3 W3 O51 171.1(16) . .
O23 W3 O51 80.1(10) . .
O30 W3 O23 85.2(12) . .
O30 W3 O51 72.5(11) . .
O40 W3 O23 165.8(14) . .
O40 W3 O30 92.6(14) . .
O40 W3 O43 93.7(14) . .
O40 W3 O51 85.9(13) . .
O43 W3 O23 82.6(13) . .
O43 W3 O30 154.5(12) . .
O43 W3 O51 83.4(11) . .
O4 W4 O27 101.7(17) . .
O4 W4 O41 96.3(15) . .
O4 W4 O48 91.8(16) . .
O4 W4 O53 101.6(16) . .
O4 W4 O55 169.1(15) . .
O27 W4 O41 92.8(14) . .
O27 W4 O48 166.3(14) . .
O27 W4 O53 98.1(14) . .
O27 W4 O55 84.6(13) . .
O41 W4 O48 83.1(12) . .
O41 W4 O55 74.3(11) . .
O48 W4 O55 81.7(12) . .
O53 W4 O41 156.6(12) . .
O53 W4 O48 81.4(13) . .
O53 W4 O55 86.1(12) . .
O5 W5 O19 97.1(14) . .
O5 W5 O37 104.0(13) . .
O5 W5 O47 99.2(13) . .
O5 W5 O53 95.7(14) . .
O5 W5 O57 171.1(13) . .
O19 W5 O37 158.9(12) . .
O19 W5 O53 92.4(13) . .
O19 W5 O57 74.9(12) . .
O37 W5 O57 83.9(11) . .
O47 W5 O19 88.0(13) . .
O47 W5 O37 89.2(12) . .
O47 W5 O53 165.0(13) . .
O47 W5 O57 84.7(12) . .
O53 W5 O37 85.0(12) . .
O53 W5 O57 80.9(12) . .
O6 W6 O21 103.4(19) . .
O6 W6 O30 96.9(18) . .
O6 W6 O49 101.2(17) . .
O6 W6 O51 171.5(16) . .
O6 W6 O54 95.0(16) . .
O21 W6 O49 87.7(14) . .
O21 W6 O51 83.7(13) . .
O21 W6 O54 87.4(13) . .
O30 W6 O21 159.7(14) . .
O30 W6 O49 89.1(13) . .
O30 W6 O51 76.0(11) . .
O30 W6 O54 90.1(13) . .
O49 W6 O51 83.6(12) . .
O54 W6 O49 163.8(14) . .
O54 W6 O51 80.5(11) . .
O7 W7 O22 172.6(14) . .
O7 W7 O25 97.6(15) . .
O7 W7 O26 100.6(16) . .
O7 W7 O29 101.7(16) . .
O7 W7 O46 99.5(15) . .
O25 W7 O22 79.0(11) . .
O26 W7 O22 72.7(11) . .
O26 W7 O25 84.9(12) . .
O29 W7 O22 84.5(11) . .
O29 W7 O25 83.1(13) . .
O29 W7 O26 155.9(13) . .
O46 W7 O22 84.0(11) . .
O46 W7 O25 162.9(13) . .
O46 W7 O26 92.2(12) . .
O46 W7 O29 93.1(13) . .
O8 W8 O34 174.6(14) . .
O8 W8 O35 102.9(16) . .
O8 W8 O44 100.8(15) . .
O8 W8 O50 97.5(14) . .
O8 W8 O61 98.2(15) . .
O35 W8 O34 82.1(13) . .
O35 W8 O44 155.9(14) . .
O35 W8 O50 83.2(13) . .
O35 W8 O61 89.2(14) . .
O44 W8 O34 74.1(12) . .
O50 W8 O34 80.9(11) . .
O50 W8 O44 89.8(12) . .
O61 W8 O34 83.9(12) . .
O61 W8 O44 91.4(13) . .
O61 W8 O50 163.7(13) . .
O9 W9 O22 173.3(13) . .
O9 W9 O26 98.8(14) . .
O9 W9 O35 104.7(15) . .
O9 W9 O45 95.8(14) . .
O9 W9 O47 100.8(14) . .
O26 W9 O22 74.6(12) . .
O26 W9 O35 156.3(14) . .
O26 W9 O45 91.5(12) . .
O26 W9 O47 89.5(12) . .
O35 W9 O22 81.8(13) . .
O35 W9 O45 83.8(13) . .
O35 W9 O47 88.5(13) . .
O45 W9 O22 83.1(11) . .
O47 W9 O22 80.9(10) . .
O47 W9 O45 163.1(12) . .
O10 W10 O24 95.3(16) . .
O10 W10 O37 105.0(16) . .
O10 W10 O48 97.0(15) . .
O10 W10 O56 170.9(15) . .
O10 W10 O61 95.1(14) . .
O24 W10 O48 92.3(13) . .
O24 W10 O56 75.7(12) . .
O24 W10 O61 88.8(13) . .
O37 W10 O24 159.3(13) . .
O37 W10 O48 89.5(13) . .
O37 W10 O56 84.0(11) . .
O37 W10 O61 85.2(13) . .
O48 W10 O56 83.8(12) . .
O48 W10 O61 167.7(13) . .
O61 W10 O56 84.5(11) . .
O11 W11 O21 104.9(15) . .
O11 W11 O24 98.0(14) . .
O11 W11 O39 102.5(13) . .
O11 W11 O52 93.1(13) . .
O11 W11 O56 172.0(13) . .
O21 W11 O24 156.3(14) . .
O21 W11 O52 85.5(13) . .
O21 W11 O56 81.5(13) . .
O24 W11 O52 87.3(12) . .
O24 W11 O56 75.1(12) . .
O39 W11 O21 87.9(14) . .
O39 W11 O24 93.0(13) . .
O39 W11 O52 164.1(13) . .
O39 W11 O56 82.2(12) . .
O52 W11 O56 82.5(12) . .
O12 W12 O18 98.2(15) . .
O12 W12 O23 103.0(16) . .
O12 W12 O29 102.9(16) . .
O12 W12 O36 170.8(14) . .
O12 W12 O60 95.5(15) . .
O18 W12 O29 156.8(13) . .
O18 W12 O36 74.2(11) . .
O18 W12 O60 85.1(12) . .
O23 W12 O18 91.4(14) . .
O23 W12 O29 93.2(14) . .
O23 W12 O36 82.6(12) . .
O23 W12 O60 161.5(13) . .
O29 W12 O36 83.9(11) . .
O29 W12 O60 83.4(12) . .
O60 W12 O36 79.0(11) . .
O13 W13 O18 98.7(14) . .
O13 W13 O31 103.8(15) . .
O13 W13 O36 172.0(13) . .
O13 W13 O49 101.4(15) . .
O13 W13 O58 95.7(14) . .
O18 W13 O36 73.8(11) . .
O31 W13 O18 157.1(13) . .
O31 W13 O36 83.4(12) . .
O31 W13 O58 87.3(13) . .
O49 W13 O18 90.3(13) . .
O49 W13 O31 89.3(14) . .
O49 W13 O36 81.9(12) . .
O49 W13 O58 163.0(14) . .
O58 W13 O18 86.5(13) . .
O58 W13 O36 81.1(11) . .
O14 W14 O31 103.7(15) . .
O14 W14 O34 170.6(14) . .
O14 W14 O42 95.8(15) . .
O14 W14 O44 98.0(15) . .
O14 W14 O52 99.2(16) . .
O31 W14 O34 84.9(12) . .
O31 W14 O42 84.4(13) . .
O31 W14 O44 157.7(14) . .
O42 W14 O34 81.2(12) . .
O44 W14 O34 73.1(12) . .
O44 W14 O42 88.2(13) . .
O52 W14 O31 88.1(14) . .
O52 W14 O34 84.5(13) . .
O52 W14 O42 164.5(14) . .
O52 W14 O44 93.6(14) . .
O15 W15 O20 98.6(15) . .
O15 W15 O25 102.6(15) . .
O15 W15 O32 100.9(14) . .
O15 W15 O59 167.7(13) . .
O15 W15 O60 105.4(14) . .
O20 W15 O32 79.7(14) . .
O20 W15 O59 70.6(12) . .
O25 W15 O20 88.6(14) . .
O25 W15 O32 155.1(13) . .
O25 W15 O59 83.5(12) . .
O25 W15 O60 90.6(13) . .
O32 W15 O59 71.9(11) . .
O60 W15 O20 155.6(14) . .
O60 W15 O32 91.2(13) . .
O60 W15 O59 85.0(12) . .
O16 W16 O20 102.1(15) . .
O16 W16 O38 102.4(14) . .
O16 W16 O45 99.8(14) . .
O16 W16 O50 102.7(14) . .
O16 W16 O59 174.2(12) . .
O20 W16 O38 87.7(14) . .
O20 W16 O45 91.8(14) . .
O20 W16 O50 154.9(13) . .
O20 W16 O59 73.8(13) . .
O38 W16 O50 90.6(12) . .
O38 W16 O59 73.5(11) . .
O45 W16 O38 157.4(12) . .
O45 W16 O50 80.4(12) . .
O45 W16 O59 84.6(12) . .
O50 W16 O59 81.7(11) . .
O17 W17 O32 98.1(14) . .
O17 W17 O38 98.0(14) . .
O17 W17 O42 102.1(15) . .
O17 W17 O58 103.4(14) . .
O17 W17 O59 169.1(13) . .
O32 W17 O38 83.5(13) . .
O32 W17 O58 92.2(13) . .
O32 W17 O59 75.3(12) . .
O38 W17 O59 72.9(12) . .
O42 W17 O32 159.0(14) . .
O42 W17 O38 88.3(13) . .
O42 W17 O58 88.4(13) . .
O42 W17 O59 83.8(13) . .
O58 W17 O38 158.5(13) . .
O58 W17 O59 85.7(12) . .
O82 W18 O103 159.5(14) . .
O82 W18 O115 74.0(13) . .
O82 W18 O118 87.2(13) . .
O102 W18 O82 99.1(17) . .
O102 W18 O103 101.2(16) . .
O102 W18 O113 97.7(15) . .
O102 W18 O115 173.0(15) . .
O102 W18 O118 99.3(14) . .
O103 W18 O115 85.8(12) . .
O103 W18 O118 86.4(12) . .
O113 W18 O82 92.3(14) . .
O113 W18 O103 88.1(13) . .
O113 W18 O115 81.7(12) . .
O113 W18 O118 162.9(12) . .
O118 W18 O115 81.7(11) . .
O65 W19 O70 100.4(16) . .
O65 W19 O85 98.7(16) . .
O65 W19 O97 96.7(17) . .
O65 W19 O104 173.9(15) . .
O65 W19 O114 97.2(16) . .
O70 W19 O85 158.8(15) . .
O70 W19 O104 85.1(14) . .
O70 W19 O114 82.8(14) . .
O85 W19 O104 75.5(14) . .
O85 W19 O114 85.8(14) . .
O97 W19 O70 91.2(16) . .
O97 W19 O85 95.6(15) . .
O97 W19 O104 85.9(14) . .
O97 W19 O114 165.7(15) . .
O114 W19 O104 80.7(13) . .
O89 W20 O100 154.4(14) . .
O89 W20 O109 82.2(13) . .
O89 W20 O110 83.8(13) . .
O90 W20 O89 104.2(17) . .
O90 W20 O95 97.8(17) . .
O90 W20 O100 100.7(16) . .
O90 W20 O109 173.5(16) . .
O90 W20 O110 97.6(15) . .
O95 W20 O89 90.6(16) . .
O95 W20 O100 91.7(16) . .
O95 W20 O109 82.8(15) . .
O95 W20 O110 164.4(16) . .
O100 W20 O109 72.8(13) . .
O100 W20 O110 87.2(13) . .
O110 W20 O109 82.1(12) . .
O75 W21 O72 167.7(14) . .
O75 W21 O78 99.6(16) . .
O75 W21 O79 102.1(15) . .
O75 W21 O97 89.3(15) . .
O75 W21 O106 101.5(14) . .
O78 W21 O72 72.4(13) . .
O78 W21 O97 83.8(15) . .
O79 W21 O72 88.1(12) . .
O79 W21 O78 95.8(14) . .
O79 W21 O97 168.5(14) . .
O79 W21 O106 91.9(13) . .
O97 W21 O72 80.8(13) . .
O106 W21 O72 84.6(12) . .
O106 W21 O78 155.5(14) . .
O106 W21 O97 84.1(13) . .
O96 W22 O100 99.4(16) . .
O96 W22 O101 103.2(16) . .
O96 W22 O109 172.8(15) . .
O96 W22 O111 99.7(15) . .
O96 W22 O113 96.8(15) . .
O100 W22 O101 156.7(13) . .
O100 W22 O109 73.7(13) . .
O100 W22 O113 86.3(14) . .
O101 W22 O109 83.6(12) . .
O101 W22 O113 85.4(13) . .
O111 W22 O100 91.7(15) . .
O111 W22 O101 90.2(14) . .
O111 W22 O109 82.8(12) . .
O111 W22 O113 163.5(13) . .
O113 W22 O109 81.0(12) . .
O67 W23 O82 97.6(18) . .
O67 W23 O88 105.7(18) . .
O67 W23 O110 99.0(17) . .
O67 W23 O115 170.5(17) . .
O67 W23 O116 98.5(17) . .
O82 W23 O115 73.0(13) . .
O82 W23 O116 88.4(14) . .
O88 W23 O82 156.4(15) . .
O88 W23 O115 83.6(12) . .
O88 W23 O116 84.4(14) . .
O110 W23 O82 92.4(14) . .
O110 W23 O88 87.9(14) . .
O110 W23 O115 82.5(12) . .
O110 W23 O116 162.2(14) . .
O116 W23 O115 80.8(12) . .
O81 W24 O85 100.3(16) . .
O81 W24 O103 100.3(16) . .
O81 W24 O104 173.8(15) . .
O81 W24 O108 98.1(15) . .
O81 W24 O121 98.0(14) . .
O85 W24 O104 73.5(13) . .
O85 W24 O121 89.3(13) . .
O103 W24 O85 159.4(14) . .
O103 W24 O104 85.9(13) . .
O103 W24 O121 86.9(13) . .
O108 W24 O85 91.9(15) . .
O108 W24 O103 86.1(14) . .
O108 W24 O104 81.9(13) . .
O108 W24 O121 163.3(13) . .
O121 W24 O104 82.5(11) . .
O74 W25 O72 171.2(14) . .
O74 W25 O78 98.2(17) . .
O74 W25 O101 102.0(16) . .
O74 W25 O107 96.6(16) . .
O74 W25 O108 97.4(16) . .
O78 W25 O72 74.2(13) . .
O78 W25 O108 92.7(15) . .
O101 W25 O72 85.8(12) . .
O101 W25 O78 159.8(14) . .
O101 W25 O107 87.4(13) . .
O101 W25 O108 83.9(14) . .
O107 W25 O72 79.5(12) . .
O107 W25 O78 91.2(15) . .
O107 W25 O108 164.7(13) . .
O108 W25 O72 87.4(12) . .
O70 W26 O73 85.9(14) . .
O70 W26 O86 82.3(14) . .
O77 W26 O70 101.2(16) . .
O77 W26 O73 170.2(14) . .
O77 W26 O80 99.0(15) . .
O77 W26 O86 93.6(15) . .
O77 W26 O112 102.6(15) . .
O80 W26 O70 157.3(15) . .
O80 W26 O73 73.0(14) . .
O80 W26 O86 86.1(13) . .
O86 W26 O73 80.5(13) . .
O112 W26 O70 91.0(14) . .
O112 W26 O73 83.9(13) . .
O112 W26 O80 94.7(14) . .
O112 W26 O86 163.4(14) . .
O71 W27 O91 72.6(14) . .
O71 W27 O112 84.0(13) . .
O83 W27 O71 95.7(16) . .
O83 W27 O91 89.5(14) . .
O83 W27 O106 92.4(14) . .
O83 W27 O112 168.1(15) . .
O98 W27 O71 98.4(17) . .
O98 W27 O83 98.7(17) . .
O98 W27 O91 168.5(14) . .
O98 W27 O106 101.8(16) . .
O98 W27 O112 93.1(14) . .
O106 W27 O71 156.7(15) . .
O106 W27 O91 85.7(12) . .
O106 W27 O112 83.6(12) . .
O112 W27 O91 79.0(11) . .
O76 W28 O84 95.8(17) . .
O76 W28 O95 165.2(18) . .
O76 W28 O105 102.8(18) . .
O76 W28 O119 94.1(17) . .
O76 W28 O122 85.3(16) . .
O84 W28 O95 82.6(16) . .
O84 W28 O119 152.9(15) . .
O84 W28 O122 71.6(14) . .
O95 W28 O122 80.2(14) . .
O105 W28 O84 100.6(16) . .
O105 W28 O95 91.9(16) . .
O105 W28 O119 101.8(16) . .
O105 W28 O122 169.4(15) . .
O119 W28 O95 81.5(15) . .
O119 W28 O122 84.1(13) . .
O69 W29 O84 102.4(16) . .
O69 W29 O87 98.4(17) . .
O69 W29 O107 101.6(16) . .
O69 W29 O111 96.8(16) . .
O69 W29 O122 171.6(16) . .
O84 W29 O107 153.1(13) . .
O84 W29 O111 83.0(15) . .
O84 W29 O122 69.4(13) . .
O87 W29 O84 95.3(16) . .
O87 W29 O107 93.1(15) . .
O87 W29 O111 164.7(14) . .
O87 W29 O122 84.4(14) . .
O107 W29 O111 82.3(13) . .
O107 W29 O122 86.0(12) . .
O111 W29 O122 80.7(13) . .
O63 W30 O71 102.6(17) . .
O63 W30 O89 101.6(17) . .
O63 W30 O91 173.8(16) . .
O63 W30 O117 98.4(16) . .
O63 W30 O119 98.3(16) . .
O71 W30 O91 72.4(13) . .
O89 W30 O71 155.8(14) . .
O89 W30 O91 83.6(13) . .
O89 W30 O117 84.5(14) . .
O89 W30 O119 87.0(14) . .
O117 W30 O71 90.9(15) . .
O117 W30 O91 85.6(12) . .
O117 W30 O119 162.5(14) . .
O119 W30 O71 90.6(15) . .
O119 W30 O91 78.2(12) . .
O66 W31 O73 174.6(19) . .
O66 W31 O80 102.7(19) . .
O66 W31 O88 101.1(19) . .
O66 W31 O94 98.6(19) . .
O66 W31 O117 98.2(18) . .
O80 W31 O73 72.1(14) . .
O80 W31 O94 88.9(15) . .
O88 W31 O73 84.2(14) . .
O88 W31 O80 156.2(14) . .
O88 W31 O94 86.3(16) . .
O88 W31 O117 87.3(15) . .
O94 W31 O73 82.6(14) . .
O117 W31 O73 80.9(13) . .
O117 W31 O80 90.6(14) . .
O117 W31 O94 162.9(15) . .
O92 W32 O99 96.2(16) . .
O92 W32 O118 154.0(13) . .
O92 W32 O120 71.2(12) . .
O92 W32 O121 83.8(13) . .
O93 W32 O92 104.3(16) . .
O93 W32 O99 102.1(17) . .
O93 W32 O118 101.6(15) . .
O93 W32 O120 172.3(14) . .
O93 W32 O121 101.7(16) . .
O99 W32 O120 72.6(13) . .
O118 W32 O99 81.4(16) . .
O118 W32 O120 83.4(12) . .
O121 W32 O99 155.4(14) . .
O121 W32 O118 87.9(12) . .
O121 W32 O120 84.2(11) . .
O62 W33 O120 71.1(12) . .
O64 W33 O62 100.4(15) . .
O64 W33 O86 105.0(15) . .
O64 W33 O92 99.9(15) . .
O64 W33 O114 102.5(16) . .
O64 W33 O120 166.4(13) . .
O86 W33 O62 87.0(14) . .
O86 W33 O92 155.1(14) . .
O86 W33 O120 85.6(13) . .
O92 W33 O62 87.5(13) . .
O92 W33 O120 69.7(12) . .
O114 W33 O62 156.9(15) . .
O114 W33 O86 89.1(14) . .
O114 W33 O92 86.6(14) . .
O114 W33 O120 86.0(13) . .
O62 W34 O94 88.8(16) . .
O62 W34 O99 95.1(17) . .
O62 W34 O116 155.8(14) . .
O62 W34 O120 73.6(12) . .
O68 W34 O62 98.3(19) . .
O68 W34 O94 101.3(19) . .
O68 W34 O99 102.2(19) . .
O68 W34 O116 105.9(19) . .
O68 W34 O120 169.4(17) . .
O94 W34 O99 155.3(16) . .
O94 W34 O120 85.5(13) . .
O99 W34 O120 72.4(13) . .
O116 W34 O94 85.7(15) . .
O116 W34 O99 80.8(17) . .
O116 W34 O120 82.5(12) . .
O27 Pr1 O28 72.0(10) . .
O27 Pr1 O64 127.4(10) . 1_554
O27 Pr1 O1W 71.8(13) . .
O27 Pr1 O2W 138.4(14) . .
O27 Pr1 O3W 71.5(11) . .
O27 Pr1 O4W 140.9(16) . .
O28 Pr1 O64 128.4(11) . 1_554
O28 Pr1 O1W 75.5(12) . .
O28 Pr1 O3W 139.6(12) . .
O28 Pr1 O4W 74.2(15) . .
O33 Pr1 O27 68.7(12) . .
O33 Pr1 O28 106.9(12) . .
O33 Pr1 O64 124.5(11) . 1_554
O33 Pr1 O1W 137.0(14) . .
O33 Pr1 O2W 73.7(15) . .
O33 Pr1 O3W 74.8(12) . .
O33 Pr1 O4W 141.4(17) . .
O40 Pr1 O27 109.0(11) . .
O40 Pr1 O28 65.7(11) . .
O40 Pr1 O33 72.7(12) . .
O40 Pr1 O64 123.7(11) . 1_554
O40 Pr1 O1W 137.9(12) . .
O40 Pr1 O2W 75.1(14) . .
O40 Pr1 O3W 144.3(13) . .
O40 Pr1 O4W 73.2(16) . .
O1W Pr1 O64 69.8(12) . 1_554
O1W Pr1 O4W 81.3(18) . .
O2W Pr1 O28 137.9(14) . .
O2W Pr1 O64 63.6(14) . 1_554
O2W Pr1 O1W 133.3(15) . .
O2W Pr1 O3W 82.1(15) . .
O2W Pr1 O4W 80.6(19) . .
O3W Pr1 O64 66.1(11) . 1_554
O3W Pr1 O1W 77.3(14) . .
O3W Pr1 O4W 129.8(15) . .
O4W Pr1 O64 64.0(14) . 1_554
O16 Pr2 O5W 71.1(14) . .
O16 Pr2 O6W 64.3(13) . .
O76 Pr2 O16 86.0(12) . .
O76 Pr2 O5W 133.5(14) . .
O76 Pr2 O6W 81.9(16) . .
O76 Pr2 O7W 147.0(15) . .
O79 Pr2 O16 149.1(11) . .
O79 Pr2 O76 117.9(12) . .
O79 Pr2 O83 70.2(11) . .
O79 Pr2 O5W 78.0(13) . .
O79 Pr2 O6W 134.0(13) . .
O79 Pr2 O7W 83.3(13) . .
O83 Pr2 O16 100.3(11) . .
O83 Pr2 O76 75.2(13) . .
O83 Pr2 O5W 70.2(14) . .
O83 Pr2 O6W 153.5(15) . .
O83 Pr2 O7W 137.8(14) . .
O87 Pr2 O16 131.6(11) . .
O87 Pr2 O76 79.4(13) . .
O87 Pr2 O79 75.3(11) . .
O87 Pr2 O83 119.5(12) . .
O87 Pr2 O5W 145.3(15) . .
O87 Pr2 O6W 68.0(13) . .
O87 Pr2 O7W 82.6(14) . .
O6W Pr2 O5W 119.6(16) . .
O7W Pr2 O16 85.6(12) . .
O7W Pr2 O5W 72.5(16) . .
O7W Pr2 O6W 65.7(17) . .
O4 Pr3 O14W 70.1(11) 2_565 .
O17 Pr3 O4 122.5(11) . 2_565
O17 Pr3 O14W 68.8(10) . .
O8W Pr3 O4 69.2(13) . 2_565
O8W Pr3 O17 136.4(13) . .
O8W Pr3 O9W 89.6(15) . .
O8W Pr3 O11W 70.6(15) . .
O8W Pr3 O14W 139.3(13) . .
O9W Pr3 O4 70.9(13) . 2_565
O9W Pr3 O17 133.7(13) . .
O9W Pr3 O14W 77.8(13) . .
O10W Pr3 O4 137.0(13) . 2_565
O10W Pr3 O17 66.5(12) . .
O10W Pr3 O8W 137.3(15) . .
O10W Pr3 O9W 75.7(13) . .
O10W Pr3 O11W 66.7(15) . .
O10W Pr3 O14W 77.1(13) . .
O11W Pr3 O4 121.8(13) . 2_565
O11W Pr3 O17 115.7(12) . .
O11W Pr3 O9W 68.6(15) . .
O11W Pr3 O14W 135.2(14) . .
O12W Pr3 O4 68.6(12) . 2_565
O12W Pr3 O17 68.5(11) . .
O12W Pr3 O8W 81.1(15) . .
O12W Pr3 O9W 139.1(13) . .
O12W Pr3 O10W 134.8(13) . .
O12W Pr3 O11W 140.9(15) . .
O12W Pr3 O13W 79.0(14) . .
O12W Pr3 O14W 83.7(13) . .
O13W Pr3 O4 133.9(13) . 2_565
O13W Pr3 O17 69.9(11) . .
O13W Pr3 O8W 74.3(14) . .
O13W Pr3 O9W 136.4(14) . .
O13W Pr3 O10W 89.1(14) . .
O13W Pr3 O11W 67.9(15) . .
O13W Pr3 O14W 138.7(11) . .
O22 P1 O34 109.0(17) . .
O22 P1 O59 106.5(16) . .
O34 P1 O59 105.6(17) . .
O36 P1 O22 112.6(16) . .
O36 P1 O34 113.7(17) . .
O36 P1 O59 108.9(16) . .
O51 P2 O55 108.8(16) . .
O51 P2 O56 110.5(17) . .
O51 P2 O57 111.2(18) . .
O56 P2 O55 105.0(16) . .
O56 P2 O57 112.6(18) . .
O57 P2 O55 108.5(18) . .
O73 P3 O120 106.3(19) . .
O104 P3 O73 112(2) . .
O104 P3 O115 112.9(19) . .
O104 P3 O120 108.6(18) . .
O115 P3 O73 111(2) . .
O115 P3 O120 106.0(18) . .
O72 P4 O91 111.6(19) . .
O72 P4 O109 109.8(19) . .
O72 P4 O122 109.1(19) . .
O91 P4 O109 110.2(19) . .
O91 P4 O122 107.2(19) . .
O109 P4 O122 108.8(19) . .
W4 O4 Pr3 155(2) . 2_464
W16 O16 Pr2 155.2(16) . .
W17 O17 Pr3 154.6(17) . .
W12 O18 W13 121.5(15) . .
W5 O19 W2 122.2(16) . .
W16 O20 W15 124.9(18) . .
W6 O21 W11 150(2) . .
W9 O22 W7 89.6(10) . .
P1 O22 W7 128.6(16) . .
P1 O22 W9 129.5(16) . .
W12 O23 W3 161(2) . .
W10 O24 W11 119.1(15) . .
W15 O25 W7 148.9(18) . .
W9 O26 W7 122.4(16) . .
W4 O27 Pr1 141.8(17) . .
W2 O28 Pr1 158.8(18) . .
W7 O29 W12 157.5(18) . .
W6 O30 W3 120.4(15) . .
W14 O31 W13 152.4(18) . .
W17 O32 W15 121.5(15) . .
W1 O33 Pr1 143(2) . .
W8 O34 W14 90.7(10) . .
P1 O34 W8 130.5(18) . .
P1 O34 W14 126.1(17) . .
W8 O35 W9 153.8(19) . .
W13 O36 W12 89.6(9) . .
P1 O36 W12 129.3(16) . .
P1 O36 W13 129.5(16) . .
W10 O37 W5 149.8(16) . .
W16 O38 W17 122.3(15) . .
W11 O39 W1 152.2(17) . .
W3 O40 Pr1 159.1(19) . .
W1 O41 W4 116.2(14) . .
W17 O42 W14 150.9(19) . .
W3 O43 W2 142.0(17) . .
W14 O44 W8 121.5(16) . .
W16 O45 W9 152.8(18) . .
W7 O46 W2 160.2(17) . .
W5 O47 W9 161.0(18) . .
W10 O48 W4 147.0(17) . .
W13 O49 W6 161.2(19) . .
W8 O50 W16 156.3(16) . .
W6 O51 W3 91.1(9) . .
P2 O51 W3 128.9(16) . .
P2 O51 W6 129.0(16) . .
W14 O52 W11 163.7(19) . .
W4 O53 W5 155.0(18) . .
W6 O54 W1 153.1(18) . .
W4 O55 W1 93.3(10) . .
P2 O55 W1 127.8(18) . .
P2 O55 W4 130.2(16) . .
W11 O56 W10 90.1(10) . .
P2 O56 W10 124.7(17) . .
P2 O56 W11 129.0(18) . .
W5 O57 W2 91.1(12) . .
P2 O57 W2 126.1(19) . .
P2 O57 W5 128.9(19) . .
W17 O58 W13 147.8(17) . .
W16 O59 W15 90.7(10) . .
W16 O59 W17 91.2(10) . .
W17 O59 W15 90.6(10) . .
P1 O59 W15 121.6(17) . .
P1 O59 W16 128.5(17) . .
P1 O59 W17 123.7(17) . .
W15 O60 W12 148.5(16) . .
W8 O61 W10 162.1(19) . .
W34 O62 W33 124.0(17) . .
W33 O64 Pr1 151.8(18) . 1_556
W19 O70 W26 155(2) . .
W27 O71 W30 123.5(19) . .
W25 O72 W21 90.6(11) . .
P4 O72 W21 128.1(19) . .
P4 O72 W25 129.5(19) . .
W26 O73 W31 90.8(13) . .
P3 O73 W26 129(2) . .
P3 O73 W31 129(2) . .
W28 O76 Pr2 135(2) . .
W25 O78 W21 122.8(18) . .
W21 O79 Pr2 158.9(15) . .
W31 O80 W26 123.5(18) . .
W18 O82 W23 123.1(18) . .
W27 O83 Pr2 158(2) . .
W28 O84 W29 122.4(17) . .
W19 O85 W24 120.9(18) . .
W33 O86 W26 148.4(18) . .
W29 O87 Pr2 134.6(18) . .
W31 O88 W23 153(2) . .
W20 O89 W30 148(2) . .
W30 O91 W27 91.5(11) . .
P4 O91 W27 127.2(19) . .
P4 O91 W30 129.4(19) . .
W32 O92 W33 127.2(16) . .
W34 O94 W31 150(2) . .
W20 O95 W28 150(2) . .
W19 O97 W21 165(2) . .
W32 O99 W34 122(2) . .
W22 O100 W20 123.7(18) . .
W25 O101 W22 147.6(17) . .
W24 O103 W18 149.7(17) . .
W19 O104 W24 89.5(11) . .
P3 O104 W19 131(2) . .
P3 O104 W24 126(2) . .
W27 O106 W21 144.3(16) . .
W25 O107 W29 154.5(16) . .
W24 O108 W25 167(2) . .
W22 O109 W20 89.6(12) . .
P4 O109 W20 124.6(18) . .
P4 O109 W22 125.1(17) . .
W23 O110 W20 164.9(19) . .
W22 O111 W29 149.7(19) . .
W26 O112 W27 165.2(18) . .
W18 O113 W22 164.3(19) . .
W33 O114 W19 149(2) . .
W18 O115 W23 89.5(11) . .
P3 O115 W18 127.7(18) . .
P3 O115 W23 129.0(17) . .
W34 O116 W23 151.9(19) . .
W31 O117 W30 165(2) . .
W32 O118 W18 149.8(16) . .
W28 O119 W30 156.5(19) . .
W33 O120 W32 91.7(10) . .
W34 O120 W32 91.1(10) . .
W34 O120 W33 91.4(10) . .
P3 O120 W32 125.1(16) . .
P3 O120 W33 121.3(17) . .
P3 O120 W34 126.2(17) . .
W32 O121 W24 149.6(17) . .
W28 O122 W29 94.8(13) . .
P4 O122 W28 128(2) . .
P4 O122 W29 125(2) . .
C1 N1 C4 109.5(14) . .
C2 N1 C1 109.5(14) . .
C2 N1 C3 110.1(14) . .
C2 N1 C4 109.2(14) . .
C3 N1 C1 109.0(13) . .
C3 N1 C4 109.5(14) . .
C5 N2 C6 109.9(14) . .
C5 N2 C7 109.7(14) . .
C5 N2 C8 109.7(14) . .
C6 N2 C7 108.9(13) . .
C8 N2 C6 109.5(14) . .
C8 N2 C7 109.2(14) . .
C9 N3 C10 109.5(18) . .
C9 N3 C11 109.8(18) . .
C9 N3 C12 109.6(18) . .
C10 N3 C11 109.3(18) . .
C10 N3 C12 109.3(18) . .
C11 N3 C12 109.3(18) . .
N1 C1 H1A 109.5 . .
N1 C1 H1B 109.5 . .
N1 C1 H1C 109.5 . .
H1A C1 H1B 109.5 . .
H1A C1 H1C 109.5 . .
H1B C1 H1C 109.5 . .
N1 C2 H2A 109.5 . .
N1 C2 H2B 109.5 . .
N1 C2 H2C 109.5 . .
H2A C2 H2B 109.5 . .
H2A C2 H2C 109.5 . .
H2B C2 H2C 109.5 . .
N1 C3 H3A 109.5 . .
N1 C3 H3B 109.5 . .
N1 C3 H3C 109.5 . .
H3A C3 H3B 109.5 . .
H3A C3 H3C 109.5 . .
H3B C3 H3C 109.5 . .
N1 C4 H4A 109.5 . .
N1 C4 H4B 109.5 . .
N1 C4 H4C 109.5 . .
H4A C4 H4B 109.5 . .
H4A C4 H4C 109.5 . .
H4B C4 H4C 109.5 . .
N2 C5 H5A 109.5 . .
N2 C5 H5B 109.5 . .
N2 C5 H5C 109.5 . .
H5A C5 H5B 109.5 . .
H5A C5 H5C 109.5 . .
H5B C5 H5C 109.5 . .
N2 C6 H6A 109.5 . .
N2 C6 H6B 109.5 . .
N2 C6 H6C 109.5 . .
H6A C6 H6B 109.5 . .
H6A C6 H6C 109.5 . .
H6B C6 H6C 109.5 . .
N2 C7 H7A 109.5 . .
N2 C7 H7B 109.5 . .
N2 C7 H7C 109.5 . .
H7A C7 H7B 109.5 . .
H7A C7 H7C 109.5 . .
H7B C7 H7C 109.5 . .
N2 C8 H8A 109.5 . .
N2 C8 H8B 109.5 . .
N2 C8 H8C 109.5 . .
H8A C8 H8B 109.5 . .
H8A C8 H8C 109.5 . .
H8B C8 H8C 109.5 . .
N3 C9 H9A 109.5 . .
N3 C9 H9B 109.5 . .
N3 C9 H9C 109.5 . .
H9A C9 H9B 109.5 . .
H9A C9 H9C 109.5 . .
H9B C9 H9C 109.5 . .
N3 C10 H10A 109.5 . .
N3 C10 H10B 109.5 . .
N3 C10 H10C 109.5 . .
H10A C10 H10B 109.5 . .
H10A C10 H10C 109.5 . .
H10B C10 H10C 109.5 . .
N3 C11 H11A 109.5 . .
N3 C11 H11B 109.5 . .
N3 C11 H11C 109.5 . .
H11A C11 H11B 109.5 . .
H11A C11 H11C 109.5 . .
H11B C11 H11C 109.5 . .
N3 C12 H12A 109.5 . .
N3 C12 H12B 109.5 . .
N3 C12 H12C 109.5 . .
H12A C12 H12B 109.5 . .
H12A C12 H12C 109.5 . .
H12B C12 H12C 109.5 . .

loop_
_geom_bond_atom_site_label_1
_geom_bond_atom_site_label_2
_geom_bond_distance
_geom_bond_site_symmetry_2
W1 O1 1.62(3) .
W1 O33 1.75(4) .
W1 O39 2.04(3) .
W1 O41 1.92(3) .
W1 O54 1.96(3) .
W1 O55 2.31(3) .
W2 O2 1.68(3) .
W2 O19 1.96(3) .
W2 O28 1.72(3) .
W2 O43 1.90(3) .
W2 O46 2.07(3) .
W2 O57 2.39(3) .
W3 O3 1.66(4) .
W3 O23 2.12(3) .
W3 O30 2.01(3) .
W3 O40 1.76(3) .
W3 O43 1.88(3) .
W3 O51 2.38(3) .
W4 O4 1.69(3) .
W4 O27 1.77(3) .
W4 O41 1.97(3) .
W4 O48 2.06(3) .
W4 O53 1.88(3) .
W4 O55 2.22(3) .
W5 O5 1.69(3) .
W5 O19 1.88(3) .
W5 O37 1.95(3) .
W5 O47 1.88(3) .
W5 O53 1.93(3) .
W5 O57 2.31(3) .
W6 O6 1.70(4) .
W6 O21 1.88(4) .
W6 O30 1.87(3) .
W6 O49 1.93(3) .
W6 O51 2.33(3) .
W6 O54 1.88(3) .
W7 O7 1.69(3) .
W7 O22 2.38(3) .
W7 O25 2.02(3) .
W7 O26 1.94(3) .
W7 O29 1.88(3) .
W7 O46 1.81(3) .
W8 O8 1.69(3) .
W8 O34 2.33(3) .
W8 O35 1.85(4) .
W8 O44 1.92(3) .
W8 O50 1.90(3) .
W8 O61 1.86(3) .
W9 O9 1.69(3) .
W9 O22 2.36(3) .
W9 O26 1.86(3) .
W9 O35 1.92(4) .
W9 O45 1.94(3) .
W9 O47 1.92(3) .
W10 O10 1.72(4) .
W10 O24 1.87(3) .
W10 O37 1.83(3) .
W10 O48 1.88(3) .
W10 O56 2.39(3) .
W10 O61 1.97(3) .
W11 O11 1.72(3) .
W11 O21 1.88(3) .
W11 O24 2.00(3) .
W11 O39 1.85(3) .
W11 O52 2.06(3) .
W11 O56 2.32(3) .
W12 O12 1.70(4) .
W12 O18 1.88(3) .
W12 O23 1.76(3) .
W12 O29 1.88(3) .
W12 O36 2.39(3) .
W12 O60 2.02(3) .
W13 O13 1.69(3) .
W13 O18 1.96(3) .
W13 O31 1.92(3) .
W13 O36 2.35(3) .
W13 O49 1.88(3) .
W13 O58 1.93(3) .
W14 O14 1.71(4) .
W14 O31 1.90(3) .
W14 O34 2.37(3) .
W14 O42 1.98(3) .
W14 O44 1.91(3) .
W14 O52 1.77(3) .
W15 O15 1.69(3) .
W15 O20 1.96(3) .
W15 O25 1.84(3) .
W15 O32 2.02(3) .
W15 O59 2.42(3) .
W15 O60 1.84(3) .
W16 O16 1.66(3) .
W16 O20 1.87(3) .
W16 O38 1.91(3) .
W16 O45 1.88(3) .
W16 O50 1.93(3) .
W16 O59 2.35(3) .
W17 O17 1.68(3) .
W17 O32 1.88(3) .
W17 O38 1.93(3) .
W17 O42 1.86(3) .
W17 O58 1.91(3) .
W17 O59 2.37(3) .
W18 O82 1.88(4) .
W18 O102 1.67(4) .
W18 O103 1.91(3) .
W18 O113 1.87(3) .
W18 O115 2.38(3) .
W18 O118 1.96(3) .
W19 O65 1.75(4) .
W19 O70 1.86(3) .
W19 O85 1.92(3) .
W19 O97 1.82(4) .
W19 O104 2.34(4) .
W19 O114 2.00(3) .
W20 O89 1.87(3) .
W20 O90 1.74(4) .
W20 O95 1.86(4) .
W20 O100 1.93(3) .
W20 O109 2.39(3) .
W20 O110 1.98(3) .
W21 O72 2.38(3) .
W21 O75 1.71(3) .
W21 O78 1.95(4) .
W21 O79 1.76(3) .
W21 O97 2.05(4) .
W21 O106 1.91(3) .
W22 O96 1.70(3) .
W22 O100 1.88(3) .
W22 O101 1.93(3) .
W22 O109 2.38(3) .
W22 O111 1.87(3) .
W22 O113 1.94(3) .
W23 O67 1.68(4) .
W23 O82 1.94(3) .
W23 O88 1.93(4) .
W23 O110 1.83(3) .
W23 O115 2.38(3) .
W23 O116 1.98(3) .
W24 O81 1.75(3) .
W24 O85 1.93(4) .
W24 O103 1.89(3) .
W24 O104 2.41(3) .
W24 O108 1.86(3) .
W24 O121 1.96(3) .
W25 O72 2.35(3) .
W25 O74 1.68(3) .
W25 O78 1.88(4) .
W25 O101 1.85(3) .
W25 O107 1.87(3) .
W25 O108 1.92(3) .
W26 O70 1.92(3) .
W26 O73 2.33(4) .
W26 O77 1.69(3) .
W26 O80 1.90(3) .
W26 O86 2.02(3) .
W26 O112 1.78(3) .
W27 O71 1.89(3) .
W27 O83 1.76(4) .
W27 O91 2.36(3) .
W27 O98 1.74(4) .
W27 O106 1.87(3) .
W27 O112 2.10(3) .
W28 O76 1.71(4) .
W28 O84 1.89(3) .
W28 O95 2.04(4) .
W28 O105 1.71(4) .
W28 O119 1.90(3) .
W28 O122 2.26(3) .
W29 O69 1.72(4) .
W29 O84 1.95(3) .
W29 O87 1.80(4) .
W29 O107 1.96(3) .
W29 O111 2.01(4) .
W29 O122 2.31(4) .
W30 O63 1.68(4) .
W30 O71 1.94(4) .
W30 O89 1.91(3) .
W30 O91 2.34(3) .
W30 O117 1.91(3) .
W30 O119 1.92(3) .
W31 O66 1.70(4) .
W31 O73 2.37(4) .
W31 O80 1.89(4) .
W31 O88 1.85(4) .
W31 O94 1.91(4) .
W31 O117 1.88(3) .
W32 O92 1.85(3) .
W32 O93 1.68(3) .
W32 O99 1.92(4) .
W32 O118 1.88(3) .
W32 O120 2.38(3) .
W32 O121 1.87(3) .
W33 O62 1.99(3) .
W33 O64 1.73(3) .
W33 O86 1.85(3) .
W33 O92 1.96(3) .
W33 O114 1.85(3) .
W33 O120 2.38(3) .
W34 O62 1.86(4) .
W34 O68 1.61(4) .
W34 O94 1.91(4) .
W34 O99 1.96(4) .
W34 O116 1.87(3) .
W34 O120 2.37(3) .
Pr1 O27 2.48(3) .
Pr1 O28 2.49(3) .
Pr1 O33 2.48(4) .
Pr1 O40 2.45(3) .
Pr1 O64 2.70(3) 1_554
Pr1 O1W 2.54(5) .
Pr1 O2W 2.49(5) .
Pr1 O3W 2.52(4) .
Pr1 O4W 2.63(5) .
Pr2 O16 2.57(3) .
Pr2 O76 2.45(4) .
Pr2 O79 2.41(3) .
Pr2 O83 2.43(4) .
Pr2 O87 2.38(4) .
Pr2 O5W 2.60(5) .
Pr2 O6W 2.60(5) .
Pr2 O7W 2.55(5) .
Pr3 O4 2.57(3) 2_565
Pr3 O17 2.54(3) .
Pr3 O8W 2.49(5) .
Pr3 O9W 2.52(4) .
Pr3 O10W 2.47(5) .
Pr3 O11W 2.52(4) .
Pr3 O12W 2.42(4) .
Pr3 O13W 2.45(3) .
Pr3 O14W 2.58(4) .
P1 O22 1.52(3) .
P1 O34 1.54(3) .
P1 O36 1.49(3) .
P1 O59 1.56(3) .
P2 O51 1.49(3) .
P2 O55 1.56(3) .
P2 O56 1.51(3) .
P2 O57 1.52(3) .
P3 O73 1.54(4) .
P3 O104 1.48(4) .
P3 O115 1.51(3) .
P3 O120 1.60(3) .
P4 O72 1.48(3) .
P4 O91 1.51(3) .
P4 O109 1.54(4) .
P4 O122 1.58(4) .
N1 C1 1.498(13) .
N1 C2 1.496(13) .
N1 C3 1.497(13) .
N1 C4 1.500(14) .
N2 C5 1.498(14) .
N2 C6 1.500(13) .
N2 C7 1.502(13) .
N2 C8 1.499(14) .
N3 C9 1.50(3) .
N3 C10 1.50(3) .
N3 C11 1.50(3) .
N3 C12 1.51(3) .
C1 H1A 0.9600 .
C1 H1B 0.9600 .
C1 H1C 0.9600 .
C2 H2A 0.9600 .
C2 H2B 0.9600 .
C2 H2C 0.9600 .
C3 H3A 0.9600 .
C3 H3B 0.9600 .
C3 H3C 0.9600 .
C4 H4A 0.9600 .
C4 H4B 0.9600 .
C4 H4C 0.9600 .
C5 H5A 0.9600 .
C5 H5B 0.9600 .
C5 H5C 0.9600 .
C6 H6A 0.9600 .
C6 H6B 0.9600 .
C6 H6C 0.9600 .
C7 H7A 0.9600 .
C7 H7B 0.9600 .
C7 H7C 0.9600 .
C8 H8A 0.9600 .
C8 H8B 0.9600 .
C8 H8C 0.9600 .
C9 H9A 0.9600 .
C9 H9B 0.9600 .
C9 H9C 0.9600 .
C10 H10A 0.9600 .
C10 H10B 0.9600 .
C10 H10C 0.9600 .
C11 H11A 0.9600 .
C11 H11B 0.9600 .
C11 H11C 0.9600 .
C12 H12A 0.9600 .
C12 H12B 0.9600 .
C12 H12C 0.9600 .

loop_
_twin_individual_id
_twin_individual_mass_fraction_refined
1 0.52(2)
2 0.48(2)
